data_4128053
loop_
_publ_author_name
'Kundu, Subrata'
'Phu, Phan N.'
'Ghosh, Pokhraj'
'Kozimor, Stosh A.'
'Bertke, Jeffery A.'
'Stieber, S Chantal E'
'Warren, Timothy H.'

_publ_contact_author 'Timothy H. Warren'
_publ_section_title
;
 Nitrosyl Linkage Isomers: NO Coupling to N<sub>2</sub>O at a Mononuclear
 Site.
;
_journal_issue 4
_journal_name_full 'Journal of the American Chemical Society'
_journal_page_first 1415
_journal_page_last 1419
_journal_paper_doi 10.1021/jacs.8b09769
_journal_volume 141
_journal_year 2019
_chemical_absolute_configuration ad
_chemical_formula_moiety 'C45 H67 F6 K N3 Ni O8'
_chemical_formula_sum 'C45 H67 F6 K N3 Ni O8'
_chemical_formula_weight 989.82
_space_group_crystal_system monoclinic
_space_group_IT_number 4
_space_group_name_Hall 'P 2yb'
_space_group_name_H-M_alt 'P 1 21 1'
_symmetry_space_group_name_Hall 'P 2yb'
_symmetry_space_group_name_H-M 'P 1 21 1'
_atom_sites_solution_hydrogens geom
_audit_creation_method SHELXL-2014/7
_cell_angle_alpha 90
_cell_angle_beta 90.014(3)
_cell_angle_gamma 90
_cell_formula_units_Z 4
_cell_length_a 18.0758(8)
_cell_length_b 13.7250(6)
_cell_length_c 20.4222(9)
_cell_measurement_reflns_used 7765
_cell_measurement_temperature 100(2)
_cell_measurement_theta_max 24.87
_cell_measurement_theta_min 2.46
_cell_volume 5066.6(4)
_computing_cell_refinement 'SAINT V8.34A (Bruker, 2005)'
_computing_data_collection 'APEX2 V2014.9-0 (Bruker, 2014)'
_computing_data_reduction
; 
SAINT V8.34A, XPREP v2014/2, SADABS V2014/4 (Bruker, 2014) 
;
_computing_molecular_graphics
;
SHELXTL v2014-4 (Bruker, 2014) 
;
_computing_publication_material 'XCIF V2014-2 (Bruker, 2014)'
_computing_structure_refinement 'SHELX-2014-6 (Sheldrick, 2015)'
_computing_structure_solution 'SHELX-2014-4 (Sheldrick, 2015)'
_diffrn_ambient_temperature 100(2)
_diffrn_measured_fraction_theta_full 0.999
_diffrn_measured_fraction_theta_max 0.995
_diffrn_measurement_device 'Bruker Kappa/ApexII CCD'
_diffrn_measurement_method 'profile data from \f and \w scans'
_diffrn_radiation_monochromator 'multilayer mirrors'
_diffrn_radiation_source 'fine-focus sealed tube'
_diffrn_radiation_type MoK\a
_diffrn_radiation_wavelength 0.71073
_diffrn_radiation_wavelength_id 15053
_diffrn_reflns_av_R_equivalents 0.0410
_diffrn_reflns_av_unetI/netI 0.0777
_diffrn_reflns_Laue_measured_fraction_full 0.999
_diffrn_reflns_Laue_measured_fraction_max 0.995
_diffrn_reflns_limit_h_max 21
_diffrn_reflns_limit_h_min -21
_diffrn_reflns_limit_k_max 16
_diffrn_reflns_limit_k_min -16
_diffrn_reflns_limit_l_max 24
_diffrn_reflns_limit_l_min -23
_diffrn_reflns_number 33636
_diffrn_reflns_point_group_measured_fraction_full 0.943
_diffrn_reflns_point_group_measured_fraction_max 0.938
_diffrn_reflns_theta_full 25.242
_diffrn_reflns_theta_max 25.384
_diffrn_reflns_theta_min 0.997
_exptl_absorpt_coefficient_mu 0.537
_exptl_absorpt_correction_T_max 0.7452
_exptl_absorpt_correction_T_min 0.6176
_exptl_absorpt_correction_type integration
_exptl_absorpt_process_details 'SADABS V2014/4 (Bruker, 2014)'
_exptl_crystal_colour purple
_exptl_crystal_density_diffrn 1.298
_exptl_crystal_density_method 'not measured'
_exptl_crystal_description block
_exptl_crystal_F_000 2092
_exptl_crystal_size_max 0.510
_exptl_crystal_size_mid 0.410
_exptl_crystal_size_min 0.320
_refine_diff_density_max 1.565
_refine_diff_density_min -0.468
_refine_diff_density_rms 0.057
_refine_ls_abs_structure_details
;
 Flack x determined using 4853 quotients [(I+)-(I-)]/[(I+)+(I-)]
 (Parsons, Flack and Wagner, Acta Cryst. B69 (2013) 249-259).
 Flack (1983),  7806 Friedels
;
_refine_ls_abs_structure_Flack 0.018(7)
_refine_ls_extinction_method none
_refine_ls_goodness_of_fit_ref 1.017
_refine_ls_hydrogen_treatment constr
_refine_ls_matrix_type full
_refine_ls_number_parameters 1454
_refine_ls_number_reflns 17499
_refine_ls_number_restraints 1188
_refine_ls_restrained_S_all 1.080
_refine_ls_R_factor_all 0.0709
_refine_ls_R_factor_gt 0.0481
_refine_ls_shift/su_max 0.000
_refine_ls_shift/su_mean 0.000
_refine_ls_structure_factor_coef Fsqd
_refine_ls_weighting_details 'w=1/[\s^2^(Fo^2^)+(0.0426P)^2^+1.7061P] where P=(Fo^2^+2Fc^2^)/3'
_refine_ls_weighting_scheme calc
_refine_ls_wR_factor_gt 0.1006
_refine_ls_wR_factor_ref 0.1088
_reflns_Friedel_coverage 0.805
_reflns_Friedel_fraction_full 0.882
_reflns_Friedel_fraction_max 0.877
_reflns_number_gt 13716
_reflns_number_total 17499
_reflns_threshold_expression 'I > 2\s(I)'
_cod_data_source_file ja8b09769_si_003.cif
_cod_data_source_block NiNOK18C6
_cod_database_code 4128053
_shelx_shelxl_version_number 2014/7
_shelx_space_group_comment
;
The symmetry employed for this shelxl refinement is uniquely defined
by the following loop, which should always be used as a source of
symmetry information in preference to the above space-group names.
They are only intended as comments.
;
_shelx_estimated_absorpt_t_min 0.771
_shelx_estimated_absorpt_t_max 0.847

loop_
_space_group_symop_operation_xyz
'x, y, z'
'-x, y+1/2, -z'

loop_
_atom_site_label
_atom_site_type_symbol
_atom_site_fract_x
_atom_site_fract_y
_atom_site_fract_z
_atom_site_U_iso_or_equiv
_atom_site_adp_type
_atom_site_occupancy
_atom_site_site_symmetry_order
_atom_site_calc_flag
_atom_site_refinement_flags_posn
_atom_site_refinement_flags_adp
_atom_site_refinement_flags_occupancy
_atom_site_disorder_assembly
_atom_site_disorder_group
Ni1 Ni 0.54388(4) 0.62312(5) 0.24996(3) 0.02188(17) Uani 1 1 d . U . . .
K1 K 0.56922(7) 0.94320(11) 0.24999(6) 0.0312(3) Uani 1 1 d D U . . .
N1 N 0.5243(2) 0.5394(3) 0.3196(2) 0.0190(9) Uani 1 1 d . U . . .
N2 N 0.5244(2) 0.5392(3) 0.1801(2) 0.0192(10) Uani 1 1 d . U . . .
N3 N 0.5755(3) 0.7428(3) 0.2814(2) 0.0296(11) Uani 1 1 d . U . . .
O1 O 0.5751(3) 0.7421(3) 0.2192(2) 0.0507(12) Uani 1 1 d . U . . .
F1 F 0.4291(2) 0.4189(3) 0.40664(16) 0.0432(9) Uani 1 1 d . . . . .
F2 F 0.5436(2) 0.3757(3) 0.41045(18) 0.0492(10) Uani 1 1 d . . . . .
F3 F 0.4664(2) 0.2931(3) 0.35422(16) 0.0426(10) Uani 1 1 d . . . . .
F4 F 0.4662(2) 0.2931(3) 0.14585(16) 0.0412(10) Uani 1 1 d . . . . .
F5 F 0.5434(2) 0.3759(3) 0.08958(18) 0.0498(10) Uani 1 1 d . . . . .
F6 F 0.4292(2) 0.4188(3) 0.09342(17) 0.0431(10) Uani 1 1 d . . . . .
C1 C 0.5023(3) 0.4493(4) 0.3113(3) 0.0223(12) Uani 1 1 d . . . . .
C2 C 0.4898(3) 0.4053(4) 0.2503(3) 0.0218(12) Uani 1 1 d . . . . .
H2A H 0.4716 0.3403 0.2505 0.026 Uiso 1 1 calc R U . . .
C3 C 0.5017(3) 0.4490(4) 0.1889(3) 0.0213(12) Uani 1 1 d . . . . .
C4 C 0.4850(4) 0.3857(5) 0.3704(3) 0.0331(15) Uani 1 1 d . . . . .
C5 C 0.4851(4) 0.3850(5) 0.1300(3) 0.0338(15) Uani 1 1 d . . . . .
C6 C 0.5381(3) 0.5820(4) 0.3833(3) 0.0261(13) Uani 1 1 d . . . . .
C7 C 0.6108(4) 0.5791(5) 0.4089(3) 0.0355(15) Uani 1 1 d D . . . .
C8 C 0.6258(4) 0.6319(6) 0.4659(3) 0.0482(19) Uani 1 1 d . . . . .
H8A H 0.6745 0.6314 0.4836 0.058 Uiso 1 1 calc R U . . .
C9 C 0.5719(5) 0.6841(5) 0.4965(3) 0.050(2) Uani 1 1 d . . . . .
H9A H 0.5833 0.7199 0.5350 0.060 Uiso 1 1 calc R U . . .
C10 C 0.5011(5) 0.6854(5) 0.4720(3) 0.0438(17) Uani 1 1 d . . . . .
H10A H 0.4642 0.7219 0.4942 0.053 Uiso 1 1 calc R U . . .
C11 C 0.4820(3) 0.6339(5) 0.4150(3) 0.0293(14) Uani 1 1 d . . . . .
C12 C 0.5382(3) 0.5815(4) 0.1164(3) 0.0257(13) Uani 1 1 d . . . . .
C13 C 0.6112(4) 0.5796(5) 0.0908(3) 0.0367(16) Uani 1 1 d . . . . .
C14 C 0.6259(4) 0.6329(6) 0.0343(3) 0.0482(18) Uani 1 1 d . . . . .
H14A H 0.6746 0.6330 0.0168 0.058 Uiso 1 1 calc R U . . .
C15 C 0.5722(5) 0.6845(5) 0.0035(3) 0.0485(19) Uani 1 1 d . . . . .
H15A H 0.5838 0.7198 -0.0351 0.058 Uiso 1 1 calc R U . . .
C16 C 0.5007(4) 0.6862(5) 0.0279(3) 0.0426(17) Uani 1 1 d . . . . .
H16A H 0.4638 0.7225 0.0055 0.051 Uiso 1 1 calc R U . . .
C17 C 0.4818(3) 0.6347(5) 0.0854(3) 0.0293(14) Uani 1 1 d . . . . .
C19 C 0.4040(3) 0.6422(5) 0.3869(3) 0.0364(16) Uani 1 1 d . . . . .
H19A H 0.3988 0.5923 0.3515 0.044 Uiso 1 1 calc R U . . .
C20 C 0.6727(4) 0.5250(6) 0.1255(4) 0.053(2) Uani 1 1 d . . . . .
H20A H 0.6500 0.4868 0.1621 0.064 Uiso 1 1 calc R U . . .
C21 C 0.4043(3) 0.6417(5) 0.1131(3) 0.0374(16) Uani 1 1 d . . . . .
H21A H 0.3993 0.5918 0.1485 0.045 Uiso 1 1 calc R U . . .
C18 C 0.6711(11) 0.518(2) 0.3776(13) 0.046(4) Uani 0.54(7) 1 d D U P A 1
H18A H 0.6505 0.4796 0.3403 0.055 Uiso 0.54(7) 1 calc R U P A 1
C22 C 0.7305(16) 0.588(2) 0.3533(18) 0.052(6) Uani 0.54(7) 1 d D U P A 1
H22A H 0.7699 0.5511 0.3316 0.078 Uiso 0.54(7) 1 calc R U P A 1
H22B H 0.7513 0.6239 0.3905 0.078 Uiso 0.54(7) 1 calc R U P A 1
H22C H 0.7087 0.6342 0.3221 0.078 Uiso 0.54(7) 1 calc R U P A 1
C23 C 0.7039(16) 0.4488(18) 0.4310(19) 0.053(6) Uani 0.54(7) 1 d D U P A 1
H23A H 0.7431 0.4089 0.4116 0.080 Uiso 0.54(7) 1 calc R U P A 1
H23B H 0.6647 0.4064 0.4479 0.080 Uiso 0.54(7) 1 calc R U P A 1
H23C H 0.7244 0.4877 0.4670 0.080 Uiso 0.54(7) 1 calc R U P A 1
C18B C 0.6745(13) 0.535(2) 0.3702(13) 0.046(5) Uani 0.46(7) 1 d D U P A 2
H18B H 0.6496 0.4975 0.3343 0.056 Uiso 0.46(7) 1 calc R U P A 2
C22B C 0.7266(19) 0.604(3) 0.334(2) 0.048(6) Uani 0.46(7) 1 d D U P A 2
H22D H 0.7625 0.5665 0.3089 0.072 Uiso 0.46(7) 1 calc R U P A 2
H22E H 0.7529 0.6446 0.3664 0.072 Uiso 0.46(7) 1 calc R U P A 2
H22F H 0.6979 0.6460 0.3050 0.072 Uiso 0.46(7) 1 calc R U P A 2
C23B C 0.722(2) 0.456(2) 0.407(2) 0.059(6) Uani 0.46(7) 1 d D U P A 2
H23D H 0.7583 0.4278 0.3760 0.088 Uiso 0.46(7) 1 calc R U P A 2
H23E H 0.6900 0.4040 0.4231 0.088 Uiso 0.46(7) 1 calc R U P A 2
H23F H 0.7486 0.4862 0.4432 0.088 Uiso 0.46(7) 1 calc R U P A 2
C24 C 0.3443(4) 0.6224(6) 0.4383(4) 0.0539(19) Uani 1 1 d . . . . .
H24A H 0.2960 0.6176 0.4168 0.081 Uiso 1 1 calc R U . . .
H24B H 0.3434 0.6759 0.4701 0.081 Uiso 1 1 calc R U . . .
H24C H 0.3552 0.5611 0.4609 0.081 Uiso 1 1 calc R U . . .
C25 C 0.3929(4) 0.7425(5) 0.3560(4) 0.0462(18) Uani 1 1 d . . . . .
H25A H 0.3447 0.7448 0.3341 0.069 Uiso 1 1 calc R U . . .
H25B H 0.4321 0.7546 0.3239 0.069 Uiso 1 1 calc R U . . .
H25C H 0.3948 0.7926 0.3902 0.069 Uiso 1 1 calc R U . . .
C26 C 0.7282(4) 0.5960(7) 0.1554(5) 0.072(3) Uani 1 1 d . . . . .
H26A H 0.7650 0.5597 0.1809 0.107 Uiso 1 1 calc R U . . .
H26B H 0.7022 0.6419 0.1841 0.107 Uiso 1 1 calc R U . . .
H26C H 0.7532 0.6321 0.1204 0.107 Uiso 1 1 calc R U . . .
C27 C 0.7116(5) 0.4524(7) 0.0792(5) 0.089(3) Uani 1 1 d . . . . .
H27A H 0.7505 0.4177 0.1032 0.133 Uiso 1 1 calc R U . . .
H27B H 0.7337 0.4880 0.0425 0.133 Uiso 1 1 calc R U . . .
H27C H 0.6754 0.4054 0.0624 0.133 Uiso 1 1 calc R U . . .
C28 C 0.3446(4) 0.6216(6) 0.0613(3) 0.0538(19) Uani 1 1 d . . . . .
H28A H 0.2963 0.6154 0.0827 0.081 Uiso 1 1 calc R U . . .
H28B H 0.3562 0.5609 0.0382 0.081 Uiso 1 1 calc R U . . .
H28C H 0.3431 0.6756 0.0299 0.081 Uiso 1 1 calc R U . . .
C29 C 0.3929(4) 0.7423(5) 0.1439(4) 0.0470(18) Uani 1 1 d . . . . .
H29A H 0.3437 0.7454 0.1640 0.071 Uiso 1 1 calc R U . . .
H29B H 0.3970 0.7925 0.1100 0.071 Uiso 1 1 calc R U . . .
H29C H 0.4307 0.7534 0.1775 0.071 Uiso 1 1 calc R U . . .
O2 O 0.7143(2) 0.8911(3) 0.2500(2) 0.0383(10) Uani 1 1 d . . . . .
O3 O 0.6487(2) 0.9434(3) 0.37139(19) 0.0364(10) Uani 1 1 d . . . . .
O4 O 0.4931(2) 0.9713(4) 0.3660(2) 0.0422(11) Uani 1 1 d . . . . .
O5 O 0.4268(2) 1.0398(4) 0.2498(2) 0.0436(11) Uani 1 1 d . . . . .
O6 O 0.4932(2) 0.9715(4) 0.1337(2) 0.0419(11) Uani 1 1 d . . . . .
O7 O 0.6486(2) 0.9436(3) 0.12846(19) 0.0363(10) Uani 1 1 d . . . . .
C30 C 0.7545(4) 0.9124(7) 0.3075(3) 0.055(2) Uani 1 1 d . . . . .
H30A H 0.7641 0.9833 0.3104 0.066 Uiso 1 1 calc R U . . .
H30B H 0.8027 0.8780 0.3068 0.066 Uiso 1 1 calc R U . . .
C31 C 0.7097(4) 0.8796(6) 0.3657(3) 0.0460(17) Uani 1 1 d . . . . .
H31A H 0.6924 0.8118 0.3592 0.055 Uiso 1 1 calc R U . . .
H31B H 0.7402 0.8819 0.4059 0.055 Uiso 1 1 calc R U . . .
C32 C 0.5982(4) 0.9080(6) 0.4195(3) 0.052(2) Uani 1 1 d . . . . .
H32A H 0.6230 0.9042 0.4626 0.062 Uiso 1 1 calc R U . . .
H32B H 0.5812 0.8418 0.4075 0.062 Uiso 1 1 calc R U . . .
C33 C 0.5349(4) 0.9741(6) 0.4232(3) 0.053(2) Uani 1 1 d . . . . .
H33A H 0.5033 0.9556 0.4609 0.064 Uiso 1 1 calc R U . . .
H33B H 0.5528 1.0414 0.4307 0.064 Uiso 1 1 calc R U . . .
C34 C 0.4309(4) 1.0340(6) 0.3653(4) 0.0490(18) Uani 1 1 d . . . . .
H34A H 0.4476 1.1027 0.3661 0.059 Uiso 1 1 calc R U . . .
H34B H 0.4005 1.0224 0.4049 0.059 Uiso 1 1 calc R U . . .
C35 C 0.3860(3) 1.0169(6) 0.3068(4) 0.0519(19) Uani 1 1 d . . . . .
H35A H 0.3705 0.9478 0.3053 0.062 Uiso 1 1 calc R U . . .
H35B H 0.3409 1.0578 0.3086 0.062 Uiso 1 1 calc R U . . .
C36 C 0.3863(4) 1.0168(6) 0.1927(4) 0.0522(19) Uani 1 1 d . . . . .
H36A H 0.3411 1.0574 0.1908 0.063 Uiso 1 1 calc R U . . .
H36B H 0.3711 0.9476 0.1941 0.063 Uiso 1 1 calc R U . . .
C37 C 0.4305(4) 1.0339(6) 0.1347(3) 0.0484(18) Uani 1 1 d . . . . .
H37A H 0.4001 1.0222 0.0951 0.058 Uiso 1 1 calc R U . . .
H37B H 0.4471 1.1027 0.1339 0.058 Uiso 1 1 calc R U . . .
C38 C 0.5341(4) 0.9741(7) 0.0759(3) 0.054(2) Uani 1 1 d . . . . .
H38A H 0.5516 1.0414 0.0679 0.065 Uiso 1 1 calc R U . . .
H38B H 0.5023 0.9545 0.0387 0.065 Uiso 1 1 calc R U . . .
C39 C 0.5982(4) 0.9079(6) 0.0801(3) 0.0487(19) Uani 1 1 d . . . . .
H39A H 0.5814 0.8416 0.0922 0.058 Uiso 1 1 calc R U . . .
H39B H 0.6233 0.9041 0.0371 0.058 Uiso 1 1 calc R U . . .
C40 C 0.7095(4) 0.8814(6) 0.1346(3) 0.0462(17) Uani 1 1 d . . . . .
H40A H 0.7400 0.8843 0.0944 0.055 Uiso 1 1 calc R U . . .
H40B H 0.6923 0.8135 0.1406 0.055 Uiso 1 1 calc R U . . .
C41 C 0.7542(4) 0.9120(6) 0.1920(3) 0.053(2) Uani 1 1 d . . . . .
H41A H 0.8019 0.8766 0.1923 0.064 Uiso 1 1 calc R U . . .
H41B H 0.7647 0.9827 0.1895 0.064 Uiso 1 1 calc R U . . .
O8 O 0.6458(8) 1.1160(7) 0.2487(7) 0.070(3) Uani 0.555(18) 1 d D U P B 1
C42 C 0.6554(13) 1.1819(14) 0.1981(8) 0.078(4) Uani 0.555(18) 1 d D U P B 1
H42A H 0.6070 1.2033 0.1807 0.094 Uiso 0.555(18) 1 calc R U P B 1
H42B H 0.6843 1.1523 0.1621 0.094 Uiso 0.555(18) 1 calc R U P B 1
C43 C 0.6948(13) 1.2628(14) 0.2264(11) 0.083(4) Uani 0.555(18) 1 d D U P B 1
H43A H 0.6783 1.3250 0.2068 0.099 Uiso 0.555(18) 1 calc R U P B 1
H43B H 0.7487 1.2557 0.2194 0.099 Uiso 0.555(18) 1 calc R U P B 1
C44 C 0.6765(11) 1.2599(12) 0.2995(10) 0.075(4) Uani 0.555(18) 1 d D U P B 1
H44A H 0.7220 1.2525 0.3260 0.090 Uiso 0.555(18) 1 calc R U P B 1
H44B H 0.6506 1.3201 0.3132 0.090 Uiso 0.555(18) 1 calc R U P B 1
C45 C 0.6285(13) 1.1747(13) 0.3064(8) 0.074(4) Uani 0.555(18) 1 d D U P B 1
H45A H 0.6398 1.1387 0.3472 0.089 Uiso 0.555(18) 1 calc R U P B 1
H45B H 0.5757 1.1940 0.3068 0.089 Uiso 0.555(18) 1 calc R U P B 1
O8B O 0.6151(11) 1.1338(9) 0.2519(9) 0.076(4) Uani 0.445(18) 1 d D U P B 2
C42B C 0.6276(16) 1.1728(16) 0.1916(9) 0.074(4) Uani 0.445(18) 1 d D U P B 2
H42C H 0.5801 1.1920 0.1713 0.089 Uiso 0.445(18) 1 calc R U P B 2
H42D H 0.6514 1.1236 0.1630 0.089 Uiso 0.445(18) 1 calc R U P B 2
C43B C 0.6746(14) 1.2562(16) 0.1975(12) 0.075(4) Uani 0.445(18) 1 d D U P B 2
H43C H 0.6477 1.3160 0.1846 0.090 Uiso 0.445(18) 1 calc R U P B 2
H43D H 0.7186 1.2492 0.1689 0.090 Uiso 0.445(18) 1 calc R U P B 2
C44B C 0.6980(15) 1.2619(17) 0.2692(14) 0.080(4) Uani 0.445(18) 1 d D U P B 2
H44C H 0.7520 1.2517 0.2737 0.096 Uiso 0.445(18) 1 calc R U P B 2
H44D H 0.6851 1.3262 0.2881 0.096 Uiso 0.445(18) 1 calc R U P B 2
C45B C 0.6573(16) 1.1846(17) 0.3017(10) 0.077(4) Uani 0.445(18) 1 d D U P B 2
H45C H 0.6919 1.1392 0.3236 0.093 Uiso 0.445(18) 1 calc R U P B 2
H45D H 0.6237 1.2122 0.3351 0.093 Uiso 0.445(18) 1 calc R U P B 2
Ni2 Ni 0.03577(4) 0.02436(5) 0.24998(3) 0.01913(16) Uani 1 1 d . U . . .
K2 K 0.11294(7) 0.33356(10) 0.25000(6) 0.0302(3) Uani 1 1 d D U . . .
N4 N 0.0024(2) -0.0514(3) 0.32039(19) 0.0184(9) Uani 1 1 d . U . . .
N5 N 0.0025(2) -0.0518(3) 0.17938(19) 0.0173(9) Uani 1 1 d . U . . .
N6 N 0.0865(3) 0.1329(4) 0.2183(2) 0.0309(11) Uani 1 1 d . U . . .
O9 O 0.0867(2) 0.1333(4) 0.2811(2) 0.0522(12) Uani 1 1 d . U . . .
F7 F 0.00070(19) -0.2272(3) 0.40616(16) 0.0405(9) Uani 1 1 d . . . . .
F8 F -0.09979(19) -0.1449(3) 0.41094(15) 0.0409(9) Uani 1 1 d . . . . .
F9 F -0.0951(2) -0.2754(3) 0.35395(15) 0.0377(9) Uani 1 1 d . . . . .
F10 F -0.0951(2) -0.2752(3) 0.14561(15) 0.0390(9) Uani 1 1 d . . . . .
F11 F -0.10004(19) -0.1451(3) 0.08896(15) 0.0400(9) Uani 1 1 d . . . . .
F12 F 0.00066(19) -0.2275(3) 0.09373(16) 0.0403(9) Uani 1 1 d . . . . .
C46 C -0.0321(3) -0.1360(4) 0.3114(2) 0.0180(11) Uani 1 1 d . . . . .
C47 C -0.0490(3) -0.1755(4) 0.2497(2) 0.0189(11) Uani 1 1 d . . . . .
H47A H -0.0749 -0.2357 0.2496 0.023 Uiso 1 1 calc R U . . .
C48 C -0.0320(3) -0.1359(4) 0.1884(2) 0.0180(11) Uani 1 1 d . . . . .
C49 C -0.0565(3) -0.1955(4) 0.3700(3) 0.0257(13) Uani 1 1 d . . . . .
C50 C -0.0565(3) -0.1959(4) 0.1298(3) 0.0273(14) Uani 1 1 d . . . . .
C51 C 0.0205(3) -0.0124(4) 0.3842(2) 0.0215(12) Uani 1 1 d . . . . .
C52 C 0.0890(3) -0.0348(4) 0.4123(3) 0.0211(12) Uani 1 1 d . . . . .
C53 C 0.1098(3) 0.0134(5) 0.4693(3) 0.0316(14) Uani 1 1 d . . . . .
H53A H 0.1561 -0.0016 0.4888 0.038 Uiso 1 1 calc R U . . .
C54 C 0.0651(4) 0.0820(5) 0.4979(3) 0.0437(18) Uani 1 1 d . . . . .
H54A H 0.0808 0.1154 0.5362 0.052 Uiso 1 1 calc R U . . .
C55 C -0.0031(4) 0.1020(6) 0.4704(3) 0.048(2) Uani 1 1 d . . . . .
H55A H -0.0347 0.1478 0.4911 0.058 Uiso 1 1 calc R U . . .
C56 C -0.0266(3) 0.0566(5) 0.4128(3) 0.0357(17) Uani 1 1 d . . . . .
C57 C 0.0199(3) -0.0130(4) 0.1157(2) 0.0218(12) Uani 1 1 d . . . . .
C58 C 0.0896(3) -0.0355(4) 0.0875(2) 0.0219(12) Uani 1 1 d . . . . .
C59 C 0.1100(3) 0.0132(5) 0.0305(3) 0.0316(14) Uani 1 1 d . . . . .
H59A H 0.1561 -0.0016 0.0106 0.038 Uiso 1 1 calc R U . . .
C60 C 0.0651(4) 0.0819(5) 0.0023(3) 0.0442(18) Uani 1 1 d . . . . .
H60A H 0.0808 0.1154 -0.0359 0.053 Uiso 1 1 calc R U . . .
C61 C -0.0028(4) 0.1022(6) 0.0298(3) 0.048(2) Uani 1 1 d . . . . .
H61A H -0.0343 0.1486 0.0093 0.057 Uiso 1 1 calc R U . . .
C62 C -0.0265(3) 0.0563(5) 0.0870(3) 0.0351(16) Uani 1 1 d . . . . .
C63 C 0.1425(3) -0.1071(4) 0.3812(3) 0.0255(13) Uani 1 1 d . . . . .
H63A H 0.1149 -0.1426 0.3461 0.031 Uiso 1 1 calc R U . . .
C64 C -0.1003(4) 0.0841(6) 0.3826(3) 0.048(2) Uani 1 1 d . . . . .
H64A H -0.1115 0.0355 0.3475 0.057 Uiso 1 1 calc R U . . .
C65 C 0.1427(3) -0.1076(4) 0.1186(3) 0.0268(13) Uani 1 1 d . . . . .
H65A H 0.1151 -0.1433 0.1536 0.032 Uiso 1 1 calc R U . . .
C66 C -0.1007(4) 0.0836(6) 0.1169(3) 0.048(2) Uani 1 1 d . . . . .
H66A H -0.1122 0.0347 0.1518 0.058 Uiso 1 1 calc R U . . .
C67 C 0.2061(3) -0.0531(5) 0.3485(3) 0.0398(16) Uani 1 1 d . . . . .
H67A H 0.2382 -0.1000 0.3261 0.060 Uiso 1 1 calc R U . . .
H67B H 0.2347 -0.0182 0.3819 0.060 Uiso 1 1 calc R U . . .
H67C H 0.1864 -0.0065 0.3167 0.060 Uiso 1 1 calc R U . . .
C68 C 0.1712(4) -0.1836(5) 0.4300(3) 0.0401(16) Uani 1 1 d . . . . .
H68A H 0.1293 -0.2180 0.4497 0.060 Uiso 1 1 calc R U . . .
H68B H 0.1999 -0.1511 0.4644 0.060 Uiso 1 1 calc R U . . .
H68C H 0.2029 -0.2303 0.4069 0.060 Uiso 1 1 calc R U . . .
C69 C -0.0963(5) 0.1824(7) 0.3512(4) 0.075(3) Uani 1 1 d . . . . .
H69A H -0.1433 0.1966 0.3293 0.112 Uiso 1 1 calc R U . . .
H69B H -0.0562 0.1832 0.3189 0.112 Uiso 1 1 calc R U . . .
H69C H -0.0868 0.2318 0.3848 0.112 Uiso 1 1 calc R U . . .
C70 C -0.1643(3) 0.0803(7) 0.4334(4) 0.056(2) Uani 1 1 d . . . . .
H70A H -0.2118 0.0856 0.4106 0.084 Uiso 1 1 calc R U . . .
H70B H -0.1590 0.1344 0.4643 0.084 Uiso 1 1 calc R U . . .
H70C H -0.1623 0.0183 0.4572 0.084 Uiso 1 1 calc R U . . .
C71 C 0.2058(3) -0.0531(5) 0.1510(3) 0.0380(15) Uani 1 1 d . . . . .
H71A H 0.2371 -0.0993 0.1750 0.057 Uiso 1 1 calc R U . . .
H71B H 0.1858 -0.0047 0.1815 0.057 Uiso 1 1 calc R U . . .
H71C H 0.2354 -0.0202 0.1174 0.057 Uiso 1 1 calc R U . . .
C72 C 0.1716(4) -0.1830(5) 0.0699(3) 0.0405(16) Uani 1 1 d . . . . .
H72A H 0.2014 -0.2315 0.0932 0.061 Uiso 1 1 calc R U . . .
H72B H 0.2021 -0.1505 0.0369 0.061 Uiso 1 1 calc R U . . .
H72C H 0.1297 -0.2153 0.0485 0.061 Uiso 1 1 calc R U . . .
C73 C -0.1643(4) 0.0804(7) 0.0662(4) 0.056(2) Uani 1 1 d . . . . .
H73A H -0.2118 0.0876 0.0888 0.084 Uiso 1 1 calc R U . . .
H73B H -0.1632 0.0180 0.0430 0.084 Uiso 1 1 calc R U . . .
H73C H -0.1581 0.1337 0.0347 0.084 Uiso 1 1 calc R U . . .
C74 C -0.0960(5) 0.1841(7) 0.1498(4) 0.067(3) Uani 1 1 d . . . . .
H74A H -0.1410 0.1958 0.1754 0.101 Uiso 1 1 calc R U . . .
H74B H -0.0911 0.2346 0.1162 0.101 Uiso 1 1 calc R U . . .
H74C H -0.0529 0.1861 0.1789 0.101 Uiso 1 1 calc R U . . .
O10 O 0.1624(6) 0.3238(8) 0.1169(4) 0.049(2) Uani 0.509(4) 1 d D U P C 1
O11 O 0.2531(4) 0.2565(7) 0.2212(4) 0.046(2) Uani 0.509(4) 1 d D U P C 1
O12 O 0.2152(5) 0.3160(8) 0.3513(4) 0.053(2) Uani 0.509(4) 1 d D U P C 1
O13 O 0.0677(7) 0.3861(8) 0.3739(4) 0.067(2) Uani 0.509(4) 1 d D U P C 1
O14 O -0.0107(5) 0.4621(9) 0.2664(6) 0.058(3) Uani 0.509(4) 1 d D U P C 1
O15 O 0.0152(5) 0.3761(8) 0.1462(4) 0.050(2) Uani 0.509(4) 1 d D U P C 1
C75 C 0.2222(7) 0.2584(11) 0.1077(6) 0.048(3) Uani 0.509(4) 1 d D U P C 1
H75A H 0.2431 0.2654 0.0631 0.057 Uiso 0.509(4) 1 calc R U P C 1
H75B H 0.2057 0.1902 0.1137 0.057 Uiso 0.509(4) 1 calc R U P C 1
C76 C 0.2799(8) 0.2856(13) 0.1595(7) 0.051(3) Uani 0.509(4) 1 d D U P C 1
H76A H 0.3274 0.2523 0.1500 0.062 Uiso 0.509(4) 1 calc R U P C 1
H76B H 0.2886 0.3568 0.1590 0.062 Uiso 0.509(4) 1 calc R U P C 1
C77 C 0.3040(8) 0.2722(13) 0.2728(7) 0.053(3) Uani 0.509(4) 1 d D U P C 1
H77A H 0.3186 0.3417 0.2738 0.064 Uiso 0.509(4) 1 calc R U P C 1
H77B H 0.3490 0.2327 0.2653 0.064 Uiso 0.509(4) 1 calc R U P C 1
C78 C 0.2702(9) 0.2449(12) 0.3359(8) 0.053(3) Uani 0.509(4) 1 d D U P C 1
H78A H 0.2474 0.1795 0.3326 0.063 Uiso 0.509(4) 1 calc R U P C 1
H78B H 0.3084 0.2431 0.3706 0.063 Uiso 0.509(4) 1 calc R U P C 1
C79 C 0.1689(10) 0.2984(16) 0.4038(8) 0.060(3) Uani 0.509(4) 1 d D U P C 1
H79C H 0.1825 0.2308 0.4158 0.072 Uiso 0.509(4) 1 calc R U P C 1
H79D H 0.1915 0.3394 0.4384 0.072 Uiso 0.509(4) 1 calc R U P C 1
C80 C 0.1001(8) 0.3010(12) 0.4195(6) 0.057(3) Uani 0.509(4) 1 d D U P C 1
H80A H 0.0937 0.3169 0.4665 0.068 Uiso 0.509(4) 1 calc R U P C 1
H80B H 0.0756 0.2380 0.4101 0.068 Uiso 0.509(4) 1 calc R U P C 1
C81 C 0.0235(9) 0.4684(12) 0.3782(7) 0.066(3) Uani 0.509(4) 1 d D U P C 1
H81A H 0.0543 0.5268 0.3698 0.079 Uiso 0.509(4) 1 calc R U P C 1
H81B H 0.0037 0.4736 0.4232 0.079 Uiso 0.509(4) 1 calc R U P C 1
C82 C -0.0369(13) 0.467(2) 0.3330(9) 0.064(3) Uani 0.509(4) 1 d D U P C 1
H82A H -0.0667 0.5273 0.3387 0.077 Uiso 0.509(4) 1 calc R U P C 1
H82B H -0.0690 0.4108 0.3423 0.077 Uiso 0.509(4) 1 calc R U P C 1
C83 C -0.0676(8) 0.4472(14) 0.2218(8) 0.066(3) Uani 0.509(4) 1 d D U P C 1
H83A H -0.1060 0.4978 0.2277 0.079 Uiso 0.509(4) 1 calc R U P C 1
H83B H -0.0905 0.3828 0.2296 0.079 Uiso 0.509(4) 1 calc R U P C 1
C84 C -0.0373(13) 0.4518(18) 0.1527(8) 0.062(3) Uani 0.509(4) 1 d D U P C 1
H84A H -0.0778 0.4430 0.1205 0.075 Uiso 0.509(4) 1 calc R U P C 1
H84B H -0.0137 0.5157 0.1446 0.075 Uiso 0.509(4) 1 calc R U P C 1
C85 C 0.0429(8) 0.3688(12) 0.0807(6) 0.054(3) Uani 0.509(4) 1 d D U P C 1
H85A H 0.0646 0.4319 0.0673 0.065 Uiso 0.509(4) 1 calc R U P C 1
H85B H 0.0018 0.3533 0.0504 0.065 Uiso 0.509(4) 1 calc R U P C 1
C86 C 0.0991(8) 0.2926(12) 0.0772(6) 0.051(3) Uani 0.509(4) 1 d D U P C 1
H86A H 0.1147 0.2826 0.0312 0.061 Uiso 0.509(4) 1 calc R U P C 1
H86B H 0.0790 0.2305 0.0942 0.061 Uiso 0.509(4) 1 calc R U P C 1
O10B O 0.2160(5) 0.3177(8) 0.1491(4) 0.051(2) Uani 0.491(4) 1 d D U P C 2
O11B O 0.2527(4) 0.2554(7) 0.2792(5) 0.044(2) Uani 0.491(4) 1 d D U P C 2
O12B O 0.1627(7) 0.3243(10) 0.3821(4) 0.053(2) Uani 0.491(4) 1 d D U P C 2
O13B O 0.0151(5) 0.3777(8) 0.3534(4) 0.047(2) Uani 0.491(4) 1 d D U P C 2
O14B O -0.0107(5) 0.4618(9) 0.2334(6) 0.056(3) Uani 0.491(4) 1 d D U P C 2
O15B O 0.0686(7) 0.3891(8) 0.1270(4) 0.059(2) Uani 0.491(4) 1 d D U P C 2
C75B C 0.2683(9) 0.2442(12) 0.1623(8) 0.052(3) Uani 0.491(4) 1 d D U P C 2
H75C H 0.3062 0.2417 0.1273 0.062 Uiso 0.491(4) 1 calc R U P C 2
H75D H 0.2438 0.1798 0.1651 0.062 Uiso 0.491(4) 1 calc R U P C 2
C76B C 0.3038(7) 0.2712(13) 0.2281(7) 0.051(3) Uani 0.491(4) 1 d D U P C 2
H76C H 0.3485 0.2310 0.2354 0.061 Uiso 0.491(4) 1 calc R U P C 2
H76D H 0.3190 0.3405 0.2275 0.061 Uiso 0.491(4) 1 calc R U P C 2
C77B C 0.2787(9) 0.2857(14) 0.3416(8) 0.053(3) Uani 0.491(4) 1 d D U P C 2
H77C H 0.2876 0.3569 0.3414 0.063 Uiso 0.491(4) 1 calc R U P C 2
H77D H 0.3261 0.2527 0.3516 0.063 Uiso 0.491(4) 1 calc R U P C 2
C78B C 0.2234(7) 0.2611(11) 0.3922(6) 0.048(3) Uani 0.491(4) 1 d D U P C 2
H78C H 0.2076 0.1923 0.3877 0.058 Uiso 0.491(4) 1 calc R U P C 2
H78D H 0.2444 0.2706 0.4365 0.058 Uiso 0.491(4) 1 calc R U P C 2
C79B C 0.1180(9) 0.3755(15) 0.4226(7) 0.068(3) Uani 0.491(4) 1 d D U P C 2
H79A H 0.1355 0.3615 0.4676 0.081 Uiso 0.491(4) 1 calc R U P C 2
H79B H 0.1292 0.4451 0.4144 0.081 Uiso 0.491(4) 1 calc R U P C 2
C80B C 0.0458(8) 0.3691(14) 0.4247(6) 0.059(3) Uani 0.491(4) 1 d D U P C 2
H80C H 0.0254 0.4220 0.4523 0.070 Uiso 0.491(4) 1 calc R U P C 2
H80D H 0.0310 0.3059 0.4440 0.070 Uiso 0.491(4) 1 calc R U P C 2
C81B C -0.0403(15) 0.451(2) 0.3446(9) 0.064(3) Uani 0.491(4) 1 d D U P C 2
H81C H -0.0805 0.4415 0.3769 0.077 Uiso 0.491(4) 1 calc R U P C 2
H81D H -0.0185 0.5163 0.3519 0.077 Uiso 0.491(4) 1 calc R U P C 2
C82B C -0.0695(8) 0.4451(14) 0.2799(8) 0.062(3) Uani 0.491(4) 1 d D U P C 2
H82C H -0.1088 0.4945 0.2740 0.075 Uiso 0.491(4) 1 calc R U P C 2
H82D H -0.0914 0.3799 0.2726 0.075 Uiso 0.491(4) 1 calc R U P C 2
C83B C -0.0382(12) 0.4678(19) 0.1701(8) 0.061(3) Uani 0.491(4) 1 d D U P C 2
H83C H -0.0700 0.5262 0.1657 0.073 Uiso 0.491(4) 1 calc R U P C 2
H83D H -0.0686 0.4096 0.1603 0.073 Uiso 0.491(4) 1 calc R U P C 2
C84B C 0.0258(9) 0.4741(12) 0.1224(7) 0.062(3) Uani 0.491(4) 1 d D U P C 2
H84C H 0.0067 0.4814 0.0772 0.074 Uiso 0.491(4) 1 calc R U P C 2
H84D H 0.0566 0.5317 0.1327 0.074 Uiso 0.491(4) 1 calc R U P C 2
C85B C 0.1229(9) 0.3753(13) 0.0784(6) 0.061(3) Uani 0.491(4) 1 d D U P C 2
H85C H 0.1540 0.4344 0.0751 0.074 Uiso 0.491(4) 1 calc R U P C 2
H85D H 0.0985 0.3650 0.0355 0.074 Uiso 0.491(4) 1 calc R U P C 2
C86B C 0.1692(11) 0.2920(14) 0.0935(7) 0.056(3) Uani 0.491(4) 1 d D U P C 2
H86C H 0.2002 0.2751 0.0552 0.067 Uiso 0.491(4) 1 calc R U P C 2
H86D H 0.1380 0.2350 0.1045 0.067 Uiso 0.491(4) 1 calc R U P C 2
O16 O 0.1961(8) 0.4990(8) 0.2742(8) 0.082(3) Uani 0.496(8) 1 d D U P C 1
C87 C 0.2300(12) 0.5652(14) 0.2279(11) 0.089(3) Uani 0.496(8) 1 d D U P C 1
H87A H 0.2343 0.5337 0.1844 0.106 Uiso 0.496(8) 1 calc R U P C 1
H87B H 0.2801 0.5837 0.2429 0.106 Uiso 0.496(8) 1 calc R U P C 1
C88 C 0.1825(14) 0.6519(13) 0.2235(12) 0.093(4) Uani 0.496(8) 1 d D U P C 1
H88A H 0.1563 0.6536 0.1810 0.111 Uiso 0.496(8) 1 calc R U P C 1
H88B H 0.2122 0.7121 0.2281 0.111 Uiso 0.496(8) 1 calc R U P C 1
C89 C 0.1293(12) 0.6427(14) 0.2782(11) 0.094(4) Uani 0.496(8) 1 d D U P C 1
H89A H 0.0794 0.6261 0.2615 0.112 Uiso 0.496(8) 1 calc R U P C 1
H89B H 0.1262 0.7045 0.3031 0.112 Uiso 0.496(8) 1 calc R U P C 1
C90 C 0.1587(12) 0.5628(13) 0.3203(9) 0.089(4) Uani 0.496(8) 1 d D U P C 1
H90A H 0.1937 0.5885 0.3533 0.107 Uiso 0.496(8) 1 calc R U P C 1
H90B H 0.1181 0.5282 0.3429 0.107 Uiso 0.496(8) 1 calc R U P C 1
O16B O 0.1983(7) 0.4978(8) 0.2265(8) 0.083(3) Uani 0.504(8) 1 d D U P C 2
C87B C 0.1600(12) 0.5613(13) 0.1815(9) 0.088(4) Uani 0.504(8) 1 d D U P C 2
H87C H 0.1206 0.5251 0.1581 0.105 Uiso 0.504(8) 1 calc R U P C 2
H87D H 0.1949 0.5879 0.1487 0.105 Uiso 0.504(8) 1 calc R U P C 2
C88B C 0.1279(12) 0.6400(13) 0.2202(11) 0.093(4) Uani 0.504(8) 1 d D U P C 2
H88C H 0.0794 0.6209 0.2387 0.111 Uiso 0.504(8) 1 calc R U P C 2
H88D H 0.1217 0.6999 0.1936 0.111 Uiso 0.504(8) 1 calc R U P C 2
C89B C 0.1837(13) 0.6542(13) 0.2725(12) 0.092(4) Uani 0.504(8) 1 d D U P C 2
H89C H 0.1590 0.6665 0.3149 0.110 Uiso 0.504(8) 1 calc R U P C 2
H89D H 0.2158 0.7105 0.2621 0.110 Uiso 0.504(8) 1 calc R U P C 2
C90B C 0.2287(12) 0.5626(14) 0.2759(11) 0.092(3) Uani 0.504(8) 1 d D U P C 2
H90C H 0.2814 0.5766 0.2667 0.110 Uiso 0.504(8) 1 calc R U P C 2
H90D H 0.2248 0.5328 0.3199 0.110 Uiso 0.504(8) 1 calc R U P C 2

loop_
_atom_site_aniso_label
_atom_site_aniso_U_11
_atom_site_aniso_U_22
_atom_site_aniso_U_33
_atom_site_aniso_U_23
_atom_site_aniso_U_13
_atom_site_aniso_U_12
Ni1 0.0259(4) 0.0142(4) 0.0255(4) 0.0001(3) 0.0004(3) -0.0029(3)
K1 0.0266(6) 0.0394(8) 0.0276(6) 0.0001(6) 0.0011(5) 0.0011(6)
N1 0.020(2) 0.013(2) 0.024(2) -0.0002(19) -0.0036(18) -0.0002(19)
N2 0.020(2) 0.014(3) 0.024(2) 0.0012(19) 0.0041(18) -0.0022(19)
N3 0.045(3) 0.014(2) 0.030(3) -0.003(2) 0.002(2) -0.012(2)
O1 0.065(3) 0.029(3) 0.058(3) 0.005(2) 0.000(3) -0.009(2)
F1 0.066(2) 0.030(2) 0.0334(19) 0.0079(17) 0.0184(19) -0.0049(18)
F2 0.068(3) 0.035(2) 0.044(2) 0.0162(19) -0.032(2) -0.006(2)
F3 0.079(3) 0.0172(19) 0.0320(18) 0.0055(16) -0.0048(18) -0.0152(18)
F4 0.074(3) 0.020(2) 0.0298(18) -0.0067(16) 0.0068(18) -0.0149(18)
F5 0.071(3) 0.036(2) 0.043(2) -0.0157(19) 0.033(2) -0.007(2)
F6 0.066(3) 0.030(2) 0.0332(19) -0.0102(16) -0.0149(19) -0.0018(18)
C1 0.022(3) 0.022(3) 0.023(3) 0.002(2) -0.005(2) 0.003(2)
C2 0.025(3) 0.013(3) 0.028(3) 0.001(2) 0.002(2) -0.004(2)
C3 0.018(3) 0.016(3) 0.029(3) -0.005(2) 0.006(2) 0.002(2)
C4 0.052(4) 0.021(3) 0.026(3) 0.006(3) -0.008(3) -0.008(3)
C5 0.052(4) 0.017(3) 0.032(3) -0.003(3) 0.013(3) -0.006(3)
C6 0.038(3) 0.017(3) 0.023(3) 0.003(2) -0.007(3) -0.001(3)
C7 0.041(4) 0.023(3) 0.043(4) -0.002(3) -0.019(3) -0.003(3)
C8 0.068(5) 0.035(4) 0.042(4) 0.001(4) -0.026(4) -0.018(4)
C9 0.095(6) 0.031(4) 0.024(3) 0.000(3) -0.007(4) -0.012(4)
C10 0.077(5) 0.025(4) 0.029(3) 0.002(3) 0.011(4) 0.002(3)
C11 0.047(4) 0.019(3) 0.022(3) 0.007(3) 0.002(3) 0.002(3)
C12 0.035(3) 0.017(3) 0.025(3) -0.001(2) 0.010(3) -0.001(3)
C13 0.045(4) 0.024(3) 0.041(4) -0.001(3) 0.019(3) -0.002(3)
C14 0.070(5) 0.035(4) 0.040(4) -0.004(4) 0.026(4) -0.014(4)
C15 0.088(6) 0.033(4) 0.024(3) -0.001(3) 0.013(4) -0.014(4)
C16 0.079(5) 0.022(4) 0.027(3) 0.000(3) -0.008(3) 0.002(3)
C17 0.047(3) 0.018(3) 0.023(3) -0.003(3) 0.000(3) 0.003(3)
C19 0.040(4) 0.031(4) 0.039(3) 0.004(3) 0.012(3) 0.007(3)
C20 0.042(4) 0.043(4) 0.075(5) 0.011(4) 0.037(4) 0.011(4)
C21 0.039(4) 0.031(4) 0.043(4) -0.007(3) -0.012(3) 0.010(3)
C18 0.036(6) 0.036(8) 0.065(7) -0.005(7) -0.027(6) 0.009(6)
C22 0.038(8) 0.055(10) 0.063(12) -0.003(9) -0.013(9) 0.016(8)
C23 0.037(9) 0.060(9) 0.063(12) -0.004(9) -0.031(8) 0.016(8)
C18B 0.035(7) 0.041(8) 0.063(7) -0.010(7) -0.028(6) 0.008(7)
C22B 0.034(8) 0.051(11) 0.059(13) 0.000(10) -0.017(9) 0.002(9)
C23B 0.052(11) 0.062(10) 0.062(13) 0.001(10) -0.024(10) 0.008(9)
C24 0.057(4) 0.048(5) 0.057(4) 0.008(4) 0.022(4) 0.001(4)
C25 0.050(4) 0.032(4) 0.056(4) 0.015(3) 0.004(4) 0.014(3)
C26 0.035(4) 0.070(6) 0.109(7) 0.026(5) 0.008(4) 0.009(4)
C27 0.079(6) 0.061(6) 0.126(8) 0.022(6) 0.076(6) 0.028(5)
C28 0.057(4) 0.050(5) 0.054(4) -0.009(4) -0.021(4) -0.005(4)
C29 0.056(5) 0.032(4) 0.053(4) -0.010(3) -0.007(4) 0.016(3)
O2 0.031(2) 0.044(3) 0.041(2) 0.000(2) 0.000(2) -0.004(2)
O3 0.040(2) 0.036(3) 0.033(2) 0.002(2) -0.0060(19) -0.004(2)
O4 0.051(3) 0.042(3) 0.034(2) -0.004(2) 0.013(2) -0.001(2)
O5 0.029(2) 0.042(3) 0.059(3) 0.000(2) 0.000(2) -0.004(2)
O6 0.049(3) 0.042(3) 0.035(2) 0.005(2) -0.013(2) 0.002(2)
O7 0.038(2) 0.040(3) 0.030(2) 0.002(2) 0.0060(19) -0.001(2)
C30 0.029(3) 0.081(6) 0.055(4) -0.001(4) -0.015(3) 0.009(4)
C31 0.047(4) 0.048(4) 0.043(4) 0.006(3) -0.015(3) 0.005(4)
C32 0.073(5) 0.060(6) 0.023(3) 0.010(3) 0.002(3) -0.001(4)
C33 0.069(5) 0.062(5) 0.029(4) -0.005(4) 0.017(4) -0.009(4)
C34 0.047(4) 0.036(4) 0.063(5) 0.000(4) 0.025(4) 0.003(4)
C35 0.028(3) 0.046(5) 0.082(5) -0.004(4) 0.022(4) 0.005(3)
C36 0.033(3) 0.042(4) 0.082(5) -0.005(4) -0.022(4) 0.009(4)
C37 0.051(4) 0.038(4) 0.056(4) 0.004(4) -0.023(4) 0.003(4)
C38 0.071(5) 0.063(6) 0.027(4) 0.003(4) -0.014(4) -0.004(4)
C39 0.077(5) 0.044(5) 0.024(3) -0.007(3) -0.002(3) -0.004(4)
C40 0.051(4) 0.046(4) 0.041(4) -0.005(3) 0.020(3) 0.003(4)
C41 0.032(4) 0.079(6) 0.049(4) 0.000(4) 0.013(3) 0.015(4)
O8 0.091(8) 0.039(5) 0.079(5) -0.002(5) 0.006(6) -0.004(5)
C42 0.090(8) 0.053(6) 0.091(6) 0.000(6) 0.007(6) -0.011(6)
C43 0.091(7) 0.065(6) 0.093(7) 0.001(7) 0.007(7) -0.016(6)
C44 0.083(8) 0.051(6) 0.089(8) -0.009(7) 0.008(7) -0.009(6)
C45 0.091(8) 0.046(6) 0.087(6) -0.009(6) 0.016(6) -0.004(6)
O8B 0.087(8) 0.047(6) 0.092(6) 0.001(6) 0.004(7) -0.015(6)
C42B 0.086(9) 0.046(6) 0.090(7) 0.004(6) -0.008(7) -0.001(6)
C43B 0.084(9) 0.051(7) 0.089(8) -0.001(8) -0.001(7) -0.011(7)
C44B 0.090(8) 0.064(6) 0.088(7) -0.005(7) 0.002(7) -0.015(6)
C45B 0.089(8) 0.053(6) 0.090(6) -0.004(6) 0.000(6) -0.010(6)
Ni2 0.0216(3) 0.0165(4) 0.0193(3) -0.0001(3) 0.0005(3) -0.0012(3)
K2 0.0332(7) 0.0260(7) 0.0315(6) -0.0002(6) 0.0000(5) 0.0041(6)
N4 0.021(2) 0.020(2) 0.014(2) -0.0042(19) 0.0012(17) 0.0038(19)
N5 0.019(2) 0.019(2) 0.014(2) -0.0006(18) 0.0024(17) 0.0019(19)
N6 0.035(3) 0.025(3) 0.032(3) -0.002(2) 0.003(2) -0.002(2)
O9 0.053(3) 0.045(3) 0.059(3) 0.006(3) -0.004(2) -0.005(2)
F7 0.035(2) 0.051(2) 0.0356(18) 0.0274(18) -0.0115(16) -0.0118(18)
F8 0.044(2) 0.057(3) 0.0223(17) 0.0010(17) 0.0133(15) 0.0010(19)
F9 0.046(2) 0.043(2) 0.0241(17) 0.0101(16) -0.0023(16) -0.0216(18)
F10 0.048(2) 0.044(2) 0.0252(17) -0.0098(17) 0.0017(16) -0.0219(18)
F11 0.044(2) 0.054(3) 0.0226(17) -0.0023(16) -0.0106(15) -0.0009(18)
F12 0.036(2) 0.051(2) 0.0346(18) -0.0232(18) 0.0125(16) -0.0090(18)
C46 0.019(3) 0.018(3) 0.017(3) 0.004(2) 0.001(2) 0.003(2)
C47 0.019(3) 0.021(3) 0.017(2) 0.000(2) 0.001(2) 0.002(2)
C48 0.018(2) 0.020(3) 0.016(3) -0.004(2) 0.002(2) 0.003(2)
C49 0.025(3) 0.035(4) 0.017(3) 0.001(2) -0.003(2) -0.006(3)
C50 0.029(3) 0.032(4) 0.021(3) -0.002(3) 0.004(3) -0.008(3)
C51 0.025(3) 0.027(3) 0.012(3) -0.003(2) -0.005(2) 0.001(2)
C52 0.025(3) 0.017(3) 0.022(3) 0.002(2) -0.002(2) -0.002(2)
C53 0.030(3) 0.037(4) 0.028(3) -0.005(3) -0.012(3) -0.001(3)
C54 0.049(4) 0.050(5) 0.032(3) -0.024(3) -0.014(3) 0.005(3)
C55 0.045(4) 0.060(5) 0.040(4) -0.034(4) -0.016(3) 0.022(4)
C56 0.036(3) 0.041(4) 0.030(3) -0.014(3) -0.011(3) 0.014(3)
C57 0.023(3) 0.029(3) 0.013(3) 0.002(2) 0.003(2) 0.000(2)
C58 0.028(3) 0.018(3) 0.019(3) -0.004(2) 0.004(2) -0.001(2)
C59 0.030(3) 0.038(4) 0.026(3) 0.004(3) 0.011(2) -0.003(3)
C60 0.048(4) 0.049(5) 0.035(4) 0.023(3) 0.013(3) 0.007(3)
C61 0.043(4) 0.062(5) 0.038(4) 0.034(4) 0.015(3) 0.022(3)
C62 0.035(3) 0.039(4) 0.031(3) 0.016(3) 0.009(3) 0.012(3)
C63 0.019(3) 0.029(3) 0.029(3) 0.000(3) -0.005(2) 0.004(2)
C64 0.038(4) 0.068(6) 0.037(4) -0.024(4) -0.009(3) 0.028(4)
C65 0.019(3) 0.030(4) 0.031(3) -0.002(3) 0.006(2) 0.002(2)
C66 0.036(4) 0.063(5) 0.046(4) 0.031(4) 0.014(3) 0.028(4)
C67 0.030(3) 0.045(4) 0.045(4) 0.004(3) 0.005(3) 0.004(3)
C68 0.038(4) 0.031(4) 0.051(4) 0.005(3) -0.012(3) 0.006(3)
C69 0.065(5) 0.087(8) 0.073(6) -0.007(5) -0.015(5) 0.048(5)
C70 0.029(3) 0.079(6) 0.059(5) -0.038(4) -0.010(3) 0.018(4)
C71 0.028(3) 0.036(4) 0.050(4) -0.006(3) -0.003(3) 0.007(3)
C72 0.041(4) 0.035(4) 0.045(4) -0.007(3) 0.014(3) 0.004(3)
C73 0.032(4) 0.079(6) 0.057(5) 0.030(4) 0.007(3) 0.018(4)
C74 0.059(5) 0.081(7) 0.063(5) 0.004(5) 0.010(4) 0.040(5)
O10 0.058(5) 0.053(5) 0.035(5) 0.000(4) 0.010(4) 0.011(4)
O11 0.026(4) 0.056(5) 0.056(4) 0.005(4) 0.000(4) 0.001(4)
O12 0.051(4) 0.060(5) 0.047(4) -0.008(4) -0.005(4) 0.003(4)
O13 0.084(5) 0.068(5) 0.048(5) -0.006(5) -0.001(5) 0.022(5)
O14 0.057(5) 0.053(5) 0.063(6) 0.002(5) 0.019(5) 0.019(4)
O15 0.056(5) 0.058(5) 0.036(4) 0.012(4) -0.010(4) 0.018(4)
C75 0.046(5) 0.052(6) 0.045(5) -0.002(5) 0.018(5) 0.007(5)
C76 0.037(5) 0.053(7) 0.064(5) 0.004(6) 0.018(5) 0.005(6)
C77 0.034(5) 0.057(6) 0.069(6) 0.007(6) -0.006(6) 0.001(5)
C78 0.045(5) 0.055(7) 0.058(6) 0.001(6) -0.012(5) 0.004(6)
C79 0.070(6) 0.074(7) 0.036(6) -0.008(6) -0.008(6) 0.009(6)
C80 0.075(6) 0.067(6) 0.028(5) -0.015(5) 0.000(5) 0.008(6)
C81 0.076(6) 0.068(6) 0.053(6) -0.011(6) 0.018(5) 0.012(6)
C82 0.066(6) 0.058(7) 0.067(6) -0.006(6) 0.025(6) 0.025(6)
C83 0.060(6) 0.062(6) 0.075(6) 0.006(6) 0.002(6) 0.026(6)
C84 0.062(6) 0.064(6) 0.060(6) 0.011(6) -0.014(6) 0.028(6)
C85 0.069(6) 0.067(6) 0.027(5) 0.006(5) -0.012(5) 0.013(5)
C86 0.066(6) 0.063(6) 0.024(5) -0.002(5) 0.000(5) 0.006(5)
O10B 0.048(4) 0.059(5) 0.046(4) 0.002(4) 0.011(4) 0.003(4)
O11B 0.027(4) 0.054(5) 0.051(4) -0.006(4) 0.001(4) 0.000(4)
O12B 0.061(5) 0.057(5) 0.040(5) -0.003(4) -0.012(4) 0.014(5)
O13B 0.056(5) 0.052(5) 0.034(4) -0.010(4) 0.008(4) 0.022(5)
O14B 0.055(5) 0.052(5) 0.061(6) 0.001(5) -0.023(5) 0.015(5)
O15B 0.076(5) 0.065(5) 0.036(4) 0.008(4) -0.004(4) 0.018(5)
C75B 0.039(6) 0.055(7) 0.061(6) -0.004(6) 0.015(5) 0.001(6)
C76B 0.029(5) 0.057(6) 0.067(6) -0.008(6) 0.010(6) -0.002(5)
C77B 0.043(6) 0.055(7) 0.060(6) -0.008(6) -0.015(5) 0.005(6)
C78B 0.049(6) 0.052(6) 0.043(5) 0.004(5) -0.015(5) 0.007(5)
C79B 0.088(6) 0.074(7) 0.041(5) -0.013(6) -0.004(6) 0.007(6)
C80B 0.077(6) 0.066(6) 0.034(5) -0.011(5) 0.016(5) 0.021(6)
C81B 0.064(6) 0.063(7) 0.066(6) -0.008(6) 0.023(6) 0.020(6)
C82B 0.056(6) 0.061(6) 0.070(6) -0.004(6) -0.005(6) 0.027(6)
C83B 0.066(6) 0.059(6) 0.057(7) 0.003(6) -0.017(6) 0.029(6)
C84B 0.070(6) 0.067(6) 0.048(6) 0.012(5) -0.012(5) 0.016(6)
C85B 0.079(6) 0.073(6) 0.032(5) 0.006(6) 0.000(5) 0.008(6)
C86B 0.063(6) 0.070(7) 0.035(6) 0.002(6) 0.011(6) 0.007(6)
O16 0.104(7) 0.047(6) 0.094(7) 0.014(6) 0.006(7) -0.024(5)
C87 0.112(7) 0.051(6) 0.103(7) 0.005(7) 0.010(7) -0.022(6)
C88 0.117(7) 0.052(6) 0.109(7) 0.012(7) 0.000(8) -0.022(6)
C89 0.116(8) 0.054(7) 0.111(8) -0.013(7) -0.007(9) -0.012(7)
C90 0.111(8) 0.053(7) 0.103(8) -0.006(7) -0.005(8) -0.023(7)
O16B 0.104(7) 0.049(6) 0.095(7) -0.016(6) -0.005(7) -0.024(5)
C87B 0.116(8) 0.048(7) 0.099(8) 0.007(7) 0.011(8) -0.024(7)
C88B 0.117(8) 0.053(7) 0.108(8) 0.010(7) 0.012(8) -0.016(7)
C89B 0.115(7) 0.051(6) 0.110(7) -0.011(7) 0.006(8) -0.025(6)
C90B 0.114(7) 0.054(6) 0.107(7) -0.005(7) -0.004(7) -0.021(6)

loop_
_atom_type_symbol
_atom_type_description
_atom_type_scat_dispersion_real
_atom_type_scat_dispersion_imag
_atom_type_scat_source
C C 0.0033 0.0016 'International Tables Vol C Tables 4.2.6.8 and 6.1.1.4'
H H 0.0000 0.0000 'International Tables Vol C Tables 4.2.6.8 and 6.1.1.4'
N N 0.0061 0.0033 'International Tables Vol C Tables 4.2.6.8 and 6.1.1.4'
O O 0.0106 0.0060 'International Tables Vol C Tables 4.2.6.8 and 6.1.1.4'
F F 0.0171 0.0103 'International Tables Vol C Tables 4.2.6.8 and 6.1.1.4'
K K 0.2009 0.2494 'International Tables Vol C Tables 4.2.6.8 and 6.1.1.4'
Ni Ni 0.3393 1.1124 'International Tables Vol C Tables 4.2.6.8 and 6.1.1.4'

loop_
_geom_angle_atom_site_label_1
_geom_angle_atom_site_label_2
_geom_angle_atom_site_label_3
_geom_angle
O1 Ni1 N3 40.2(2)
O1 Ni1 N1 150.1(2)
N3 Ni1 N1 109.9(2)
O1 Ni1 N2 110.2(2)
N3 Ni1 N2 150.4(2)
N1 Ni1 N2 99.63(18)
O2 K1 O8B 87.6(4)
O2 K1 O8 75.0(4)
O2 K1 O4 121.11(14)
O8B K1 O4 90.3(4)
O8 K1 O4 98.0(3)
O2 K1 O6 121.00(14)
O8B K1 O6 91.6(4)
O8 K1 O6 96.9(3)
O4 K1 O6 117.88(14)
O2 K1 N3 72.88(14)
O8B K1 N3 155.8(4)
O8 K1 N3 145.3(4)
O4 K1 N3 87.80(15)
O6 K1 N3 110.52(15)
O2 K1 O1 72.98(14)
O8B K1 O1 157.0(5)
O8 K1 O1 145.1(3)
O4 K1 O1 110.18(15)
O6 K1 O1 87.99(15)
N3 K1 O1 25.94(13)
O2 K1 O3 61.10(13)
O8B K1 O3 80.5(4)
O8 K1 O3 75.8(3)
O4 K1 O3 60.55(13)
O6 K1 O3 171.90(15)
N3 K1 O3 77.56(14)
O1 K1 O3 100.02(14)
O2 K1 O7 61.13(12)
O8B K1 O7 81.9(4)
O8 K1 O7 74.8(3)
O4 K1 O7 171.87(15)
O6 K1 O7 60.41(13)
N3 K1 O7 100.26(14)
O1 K1 O7 77.92(14)
O3 K1 O7 119.87(12)
O2 K1 O5 168.00(14)
O8B K1 O5 80.4(4)
O8 K1 O5 93.0(4)
O4 K1 O5 59.66(14)
O6 K1 O5 59.60(14)
N3 K1 O5 118.76(14)
O1 K1 O5 118.64(14)
O3 K1 O5 116.51(13)
O7 K1 O5 116.31(13)
O2 K1 C42B 86.9(5)
O8B K1 C42B 20.6(4)
O4 K1 C42B 108.3(4)
O6 K1 C42B 74.6(3)
N3 K1 C42B 158.9(5)
O1 K1 C42B 141.5(4)
O3 K1 C42B 98.1(3)
O7 K1 C42B 63.6(4)
O5 K1 C42B 81.8(5)
O2 K1 C32 79.72(15)
O8B K1 C32 94.1(4)
O8 K1 C32 93.0(3)
O4 K1 C32 41.75(16)
O6 K1 C32 158.74(16)
N3 K1 C32 68.83(17)
O1 K1 C32 94.51(17)
O3 K1 C32 22.85(15)
O7 K1 C32 140.73(15)
O5 K1 C32 101.25(16)
C42B K1 C32 114.1(3)
C1 N1 C6 123.4(4)
C1 N1 Ni1 122.7(4)
C6 N1 Ni1 113.8(3)
C3 N2 C12 123.6(5)
C3 N2 Ni1 122.3(4)
C12 N2 Ni1 114.1(3)
O1 N3 Ni1 69.3(3)
O1 N3 K1 77.3(3)
Ni1 N3 K1 140.5(2)
N3 O1 Ni1 70.5(3)
N3 O1 K1 76.8(3)
Ni1 O1 K1 141.1(3)
N1 C1 C2 124.8(5)
N1 C1 C4 120.0(5)
C2 C1 C4 115.1(5)
C1 C2 C3 125.7(5)
C1 C2 H2A 117.2
C3 C2 H2A 117.2
N2 C3 C2 124.8(5)
N2 C3 C5 119.8(5)
C2 C3 C5 115.4(5)
F1 C4 F2 107.1(5)
F1 C4 F3 105.5(5)
F2 C4 F3 104.4(5)
F1 C4 C1 113.6(5)
F2 C4 C1 112.3(5)
F3 C4 C1 113.3(5)
F6 C5 F5 106.4(5)
F6 C5 F4 105.5(5)
F5 C5 F4 105.0(5)
F6 C5 C3 113.0(5)
F5 C5 C3 112.7(5)
F4 C5 C3 113.6(5)
C11 C6 C7 121.1(5)
C11 C6 N1 119.8(5)
C7 C6 N1 118.7(5)
C8 C7 C6 118.3(6)
C8 C7 C18 119.9(12)
C6 C7 C18 121.8(12)
C8 C7 C18B 119.5(14)
C6 C7 C18B 121.4(13)
C9 C8 C7 121.1(7)
C9 C8 H8A 119.5
C7 C8 H8A 119.5
C8 C9 C10 120.4(6)
C8 C9 H9A 119.8
C10 C9 H9A 119.8
C9 C10 C11 121.7(7)
C9 C10 H10A 119.2
C11 C10 H10A 119.2
C6 C11 C10 117.4(6)
C6 C11 C19 122.3(5)
C10 C11 C19 120.1(6)
C17 C12 C13 121.2(5)
C17 C12 N2 119.2(5)
C13 C12 N2 118.9(5)
C14 C13 C12 118.2(6)
C14 C13 C20 120.5(6)
C12 C13 C20 121.2(5)
C15 C14 C13 121.5(7)
C15 C14 H14A 119.3
C13 C14 H14A 119.3
C14 C15 C16 120.7(6)
C14 C15 H15A 119.7
C16 C15 H15A 119.7
C15 C16 C17 121.1(7)
C15 C16 H16A 119.5
C17 C16 H16A 119.5
C12 C17 C16 117.3(6)
C12 C17 C21 122.4(5)
C16 C17 C21 120.2(6)
C11 C19 C25 110.1(5)
C11 C19 C24 112.3(5)
C25 C19 C24 110.5(6)
C11 C19 H19A 107.9
C25 C19 H19A 107.9
C24 C19 H19A 107.9
C13 C20 C26 110.7(6)
C13 C20 C27 111.5(7)
C26 C20 C27 110.9(6)
C13 C20 H20A 107.9
C26 C20 H20A 107.9
C27 C20 H20A 107.9
C17 C21 C29 109.6(6)
C17 C21 C28 112.4(5)
C29 C21 C28 110.5(6)
C17 C21 H21A 108.1
C29 C21 H21A 108.1
C28 C21 H21A 108.1
C7 C18 C22 107(2)
C7 C18 C23 108.3(16)
C22 C18 C23 110.1(12)
C7 C18 H18A 110.4
C22 C18 H18A 110.4
C23 C18 H18A 110.4
C18 C22 H22A 109.5
C18 C22 H22B 109.5
H22A C22 H22B 109.5
C18 C22 H22C 109.5
H22A C22 H22C 109.5
H22B C22 H22C 109.5
C18 C23 H23A 109.5
C18 C23 H23B 109.5
H23A C23 H23B 109.5
C18 C23 H23C 109.5
H23A C23 H23C 109.5
H23B C23 H23C 109.5
C7 C18B C22B 118(2)
C7 C18B C23B 117(2)
C22B C18B C23B 108.5(13)
C7 C18B H18B 104.1
C22B C18B H18B 104.1
C23B C18B H18B 104.1
C18B C22B H22D 109.5
C18B C22B H22E 109.5
H22D C22B H22E 109.5
C18B C22B H22F 109.5
H22D C22B H22F 109.5
H22E C22B H22F 109.5
C18B C23B H23D 109.5
C18B C23B H23E 109.5
H23D C23B H23E 109.5
C18B C23B H23F 109.5
H23D C23B H23F 109.5
H23E C23B H23F 109.5
C19 C24 H24A 109.5
C19 C24 H24B 109.5
H24A C24 H24B 109.5
C19 C24 H24C 109.5
H24A C24 H24C 109.5
H24B C24 H24C 109.5
C19 C25 H25A 109.5
C19 C25 H25B 109.5
H25A C25 H25B 109.5
C19 C25 H25C 109.5
H25A C25 H25C 109.5
H25B C25 H25C 109.5
C20 C26 H26A 109.5
C20 C26 H26B 109.5
H26A C26 H26B 109.5
C20 C26 H26C 109.5
H26A C26 H26C 109.5
H26B C26 H26C 109.5
C20 C27 H27A 109.5
C20 C27 H27B 109.5
H27A C27 H27B 109.5
C20 C27 H27C 109.5
H27A C27 H27C 109.5
H27B C27 H27C 109.5
C21 C28 H28A 109.5
C21 C28 H28B 109.5
H28A C28 H28B 109.5
C21 C28 H28C 109.5
H28A C28 H28C 109.5
H28B C28 H28C 109.5
C21 C29 H29A 109.5
C21 C29 H29B 109.5
H29A C29 H29B 109.5
C21 C29 H29C 109.5
H29A C29 H29C 109.5
H29B C29 H29C 109.5
C30 O2 C41 113.0(5)
C30 O2 K1 116.2(4)
C41 O2 K1 116.1(4)
C31 O3 C32 110.2(5)
C31 O3 K1 108.6(4)
C32 O3 K1 105.9(3)
C33 O4 C34 115.0(5)
C33 O4 K1 117.0(4)
C34 O4 K1 118.1(4)
C36 O5 C35 111.2(5)
C36 O5 K1 111.0(4)
C35 O5 K1 111.2(4)
C38 O6 C37 114.8(5)
C38 O6 K1 117.7(4)
C37 O6 K1 117.9(4)
C40 O7 C39 110.7(5)
C40 O7 K1 108.4(3)
C39 O7 K1 106.2(4)
O2 C30 C31 108.5(5)
O2 C30 H30A 110.0
C31 C30 H30A 110.0
O2 C30 H30B 110.0
C31 C30 H30B 110.0
H30A C30 H30B 108.4
O3 C31 C30 107.4(6)
O3 C31 H31A 110.2
C30 C31 H31A 110.2
O3 C31 H31B 110.2
C30 C31 H31B 110.2
H31A C31 H31B 108.5
O3 C32 C33 109.0(6)
O3 C32 K1 51.2(3)
C33 C32 K1 81.4(4)
O3 C32 H32A 109.9
C33 C32 H32A 109.9
K1 C32 H32A 161.0
O3 C32 H32B 109.9
C33 C32 H32B 109.9
K1 C32 H32B 80.6
H32A C32 H32B 108.3
O4 C33 C32 111.3(6)
O4 C33 H33A 109.4
C32 C33 H33A 109.4
O4 C33 H33B 109.4
C32 C33 H33B 109.4
H33A C33 H33B 108.0
O4 C34 C35 110.5(6)
O4 C34 H34A 109.5
C35 C34 H34A 109.5
O4 C34 H34B 109.5
C35 C34 H34B 109.5
H34A C34 H34B 108.1
O5 C35 C34 110.4(5)
O5 C35 H35A 109.6
C34 C35 H35A 109.6
O5 C35 H35B 109.6
C34 C35 H35B 109.6
H35A C35 H35B 108.1
O5 C36 C37 110.8(5)
O5 C36 H36A 109.5
C37 C36 H36A 109.5
O5 C36 H36B 109.5
C37 C36 H36B 109.5
H36A C36 H36B 108.1
O6 C37 C36 110.7(6)
O6 C37 H37A 109.5
C36 C37 H37A 109.5
O6 C37 H37B 109.5
C36 C37 H37B 109.5
H37A C37 H37B 108.1
O6 C38 C39 110.6(6)
O6 C38 H38A 109.5
C39 C38 H38A 109.5
O6 C38 H38B 109.5
C39 C38 H38B 109.5
H38A C38 H38B 108.1
O7 C39 C38 109.2(6)
O7 C39 H39A 109.8
C38 C39 H39A 109.8
O7 C39 H39B 109.8
C38 C39 H39B 109.8
H39A C39 H39B 108.3
O7 C40 C41 109.1(6)
O7 C40 H40A 109.9
C41 C40 H40A 109.9
O7 C40 H40B 109.9
C41 C40 H40B 109.9
H40A C40 H40B 108.3
O2 C41 C40 109.0(5)
O2 C41 H41A 109.9
C40 C41 H41A 109.9
O2 C41 H41B 109.9
C40 C41 H41B 109.9
H41A C41 H41B 108.3
C42 O8 C45 105.6(11)
C42 O8 K1 129.4(9)
C45 O8 K1 111.1(10)
O8 C42 C43 105.4(13)
O8 C42 H42A 110.7
C43 C42 H42A 110.7
O8 C42 H42B 110.7
C43 C42 H42B 110.7
H42A C42 H42B 108.8
C42 C43 C44 105.4(12)
C42 C43 H43A 110.7
C44 C43 H43A 110.7
C42 C43 H43B 110.7
C44 C43 H43B 110.7
H43A C43 H43B 108.8
C45 C44 C43 104.1(12)
C45 C44 H44A 110.9
C43 C44 H44A 110.9
C45 C44 H44B 110.9
C43 C44 H44B 110.9
H44A C44 H44B 109.0
O8 C45 C44 103.6(12)
O8 C45 H45A 111.0
C44 C45 H45A 111.0
O8 C45 H45B 111.0
C44 C45 H45B 111.0
H45A C45 H45B 109.0
C42B O8B C45B 111.0(12)
C42B O8B K1 114.3(13)
C45B O8B K1 128.9(13)
O8B C42B C43B 109.7(13)
O8B C42B K1 45.1(9)
C43B C42B K1 149.7(14)
O8B C42B H42C 109.7
C43B C42B H42C 109.7
K1 C42B H42C 96.8
O8B C42B H42D 109.7
C43B C42B H42D 109.7
K1 C42B H42D 73.8
H42C C42B H42D 108.2
C42B C43B C44B 106.6(13)
C42B C43B H43C 110.4
C44B C43B H43C 110.4
C42B C43B H43D 110.4
C44B C43B H43D 110.4
H43C C43B H43D 108.6
C45B C44B C43B 105.1(13)
C45B C44B H44C 110.7
C43B C44B H44C 110.7
C45B C44B H44D 110.7
C43B C44B H44D 110.7
H44C C44B H44D 108.8
O8B C45B C44B 107.3(13)
O8B C45B H45C 110.2
C44B C45B H45C 110.2
O8B C45B H45D 110.2
C44B C45B H45D 110.2
H45C C45B H45D 108.5
N6 Ni2 O9 40.2(2)
N6 Ni2 N4 150.2(2)
O9 Ni2 N4 110.0(2)
N6 Ni2 N5 109.6(2)
O9 Ni2 N5 149.8(2)
N4 Ni2 N5 100.19(18)
O13 K2 O16 77.4(4)
O15B K2 O16B 77.2(4)
O13 K2 O12 62.5(3)
O16 K2 O12 65.0(4)
O15B K2 O10B 62.6(3)
O16B K2 O10B 64.1(4)
O13 K2 O11 124.0(3)
O16 K2 O11 81.7(4)
O12 K2 O11 61.6(3)
O15B K2 O11B 124.2(3)
O16B K2 O11B 81.2(4)
O10B K2 O11B 61.7(3)
O13 K2 O15 116.7(3)
O16 K2 O15 107.7(4)
O12 K2 O15 172.7(3)
O11 K2 O15 119.0(3)
O15B K2 O13B 116.3(3)
O16B K2 O13B 107.7(4)
O10B K2 O13B 171.8(3)
O11B K2 O13B 119.2(3)
O15B K2 O12B 166.4(4)
O16B K2 O12B 91.4(4)
O10B K2 O12B 119.1(3)
O11B K2 O12B 59.9(3)
O13B K2 O12B 59.9(3)
O15B K2 O9 115.0(3)
O13 K2 O9 89.9(3)
O16 K2 O9 147.0(3)
O16B K2 O9 155.7(3)
O12 K2 O9 82.1(2)
O10B K2 O9 101.6(2)
O11 K2 O9 80.5(2)
O11B K2 O9 74.6(2)
O15 K2 O9 105.2(2)
O13B K2 O9 86.3(2)
O12B K2 O9 78.4(3)
C46 N4 C51 123.6(4)
C46 N4 Ni2 121.9(3)
C51 N4 Ni2 114.4(3)
C48 N5 C57 123.4(4)
C48 N5 Ni2 121.9(3)
C57 N5 Ni2 114.6(3)
O9 N6 Ni2 70.0(3)
O9 N6 K2 76.7(3)
Ni2 N6 K2 140.4(2)
N6 O9 Ni2 69.8(3)
N6 O9 K2 77.4(3)
Ni2 O9 K2 140.8(2)
N4 C46 C47 124.2(5)
N4 C46 C49 119.9(4)
C47 C46 C49 115.9(5)
C48 C47 C46 127.2(5)
C48 C47 H47A 116.4
C46 C47 H47A 116.4
N5 C48 C47 124.5(5)
N5 C48 C50 120.0(5)
C47 C48 C50 115.5(5)
F8 C49 F9 105.8(4)
F8 C49 F7 106.0(4)
F9 C49 F7 105.7(5)
F8 C49 C46 112.6(5)
F9 C49 C46 113.5(4)
F7 C49 C46 112.6(4)
F10 C50 F12 105.8(5)
F10 C50 F11 105.6(5)
F12 C50 F11 106.2(4)
F10 C50 C48 113.8(4)
F12 C50 C48 112.6(4)
F11 C50 C48 112.2(5)
C52 C51 C56 120.9(5)
C52 C51 N4 119.3(5)
C56 C51 N4 119.3(5)
C53 C52 C51 118.6(5)
C53 C52 C63 119.1(5)
C51 C52 C63 122.2(5)
C54 C53 C52 121.6(5)
C54 C53 H53A 119.2
C52 C53 H53A 119.2
C53 C54 C55 119.3(5)
C53 C54 H54A 120.4
C55 C54 H54A 120.4
C54 C55 C56 121.6(6)
C54 C55 H55A 119.2
C56 C55 H55A 119.2
C55 C56 C51 117.9(5)
C55 C56 C64 119.9(6)
C51 C56 C64 122.1(5)
C62 C57 C58 120.8(5)
C62 C57 N5 119.9(5)
C58 C57 N5 118.7(5)
C59 C58 C57 118.1(5)
C59 C58 C65 119.7(5)
C57 C58 C65 122.2(5)
C60 C59 C58 121.6(5)
C60 C59 H59A 119.2
C58 C59 H59A 119.2
C59 C60 C61 119.7(6)
C59 C60 H60A 120.1
C61 C60 H60A 120.1
C60 C61 C62 121.5(6)
C60 C61 H61A 119.2
C62 C61 H61A 119.2
C61 C62 C57 118.3(5)
C61 C62 C66 119.7(5)
C57 C62 C66 122.0(5)
C67 C63 C52 110.2(5)
C67 C63 C68 111.1(5)
C52 C63 C68 112.9(5)
C67 C63 H63A 107.5
C52 C63 H63A 107.5
C68 C63 H63A 107.5
C69 C64 C56 110.9(7)
C69 C64 C70 110.6(6)
C56 C64 C70 111.9(6)
C69 C64 H64A 107.7
C56 C64 H64A 107.7
C70 C64 H64A 107.7
C71 C65 C58 109.6(5)
C71 C65 C72 111.2(5)
C58 C65 C72 112.7(5)
C71 C65 H65A 107.7
C58 C65 H65A 107.7
C72 C65 H65A 107.7
C62 C66 C74 110.4(7)
C62 C66 C73 112.3(6)
C74 C66 C73 111.0(6)
C62 C66 H66A 107.6
C74 C66 H66A 107.6
C73 C66 H66A 107.6
C63 C67 H67A 109.5
C63 C67 H67B 109.5
H67A C67 H67B 109.5
C63 C67 H67C 109.5
H67A C67 H67C 109.5
H67B C67 H67C 109.5
C63 C68 H68A 109.5
C63 C68 H68B 109.5
H68A C68 H68B 109.5
C63 C68 H68C 109.5
H68A C68 H68C 109.5
H68B C68 H68C 109.5
C64 C69 H69A 109.5
C64 C69 H69B 109.5
H69A C69 H69B 109.5
C64 C69 H69C 109.5
H69A C69 H69C 109.5
H69B C69 H69C 109.5
C64 C70 H70A 109.5
C64 C70 H70B 109.5
H70A C70 H70B 109.5
C64 C70 H70C 109.5
H70A C70 H70C 109.5
H70B C70 H70C 109.5
C65 C71 H71A 109.5
C65 C71 H71B 109.5
H71A C71 H71B 109.5
C65 C71 H71C 109.5
H71A C71 H71C 109.5
H71B C71 H71C 109.5
C65 C72 H72A 109.5
C65 C72 H72B 109.5
H72A C72 H72B 109.5
C65 C72 H72C 109.5
H72A C72 H72C 109.5
H72B C72 H72C 109.5
C66 C73 H73A 109.5
C66 C73 H73B 109.5
H73A C73 H73B 109.5
C66 C73 H73C 109.5
H73A C73 H73C 109.5
H73B C73 H73C 109.5
C66 C74 H74A 109.5
C66 C74 H74B 109.5
H74A C74 H74B 109.5
C66 C74 H74C 109.5
H74A C74 H74C 109.5
H74B C74 H74C 109.5
C75 O10 C86 109.7(10)
C75 O10 K2 113.2(7)
C86 O10 K2 107.2(7)
C76 O11 C77 113.5(9)
C76 O11 K2 113.1(8)
C77 O11 K2 111.9(8)
C79 O12 C78 118.3(12)
C79 O12 K2 100.9(9)
C78 O12 K2 110.9(8)
C81 O13 C80 140.0(10)
C81 O13 K2 116.3(8)
C80 O13 K2 103.6(6)
C83 O14 C82 112.6(13)
C83 O14 K2 114.2(9)
C82 O14 K2 113.4(10)
C84 O15 C85 111.9(10)
C84 O15 K2 120.2(8)
C85 O15 K2 117.9(7)
O10 C75 C76 105.9(12)
O10 C75 H75A 110.6
C76 C75 H75A 110.6
O10 C75 H75B 110.6
C76 C75 H75B 110.6
H75A C75 H75B 108.7
O11 C76 C75 108.3(11)
O11 C76 H76A 110.0
C75 C76 H76A 110.0
O11 C76 H76B 110.0
C75 C76 H76B 110.0
H76A C76 H76B 108.4
O11 C77 C78 110.0(12)
O11 C77 H77A 109.7
C78 C77 H77A 109.7
O11 C77 H77B 109.7
C78 C77 H77B 109.7
H77A C77 H77B 108.2
O12 C78 C77 107.9(12)
O12 C78 H78A 110.1
C77 C78 H78A 110.1
O12 C78 H78B 110.1
C77 C78 H78B 110.1
H78A C78 H78B 108.4
C80 C79 O12 140.8(15)
C80 C79 H79C 101.8
O12 C79 H79C 101.8
C80 C79 H79D 101.8
O12 C79 H79D 101.8
H79C C79 H79D 104.7
C79 C80 O13 103.2(12)
C79 C80 H80A 111.1
O13 C80 H80A 111.1
C79 C80 H80B 111.1
O13 C80 H80B 111.1
H80A C80 H80B 109.1
O13 C81 C82 113.0(17)
O13 C81 H81A 109.0
C82 C81 H81A 109.0
O13 C81 H81B 109.0
C82 C81 H81B 109.0
H81A C81 H81B 107.8
C81 C82 O14 111.1(16)
C81 C82 H82A 109.4
O14 C82 H82A 109.4
C81 C82 H82B 109.4
O14 C82 H82B 109.4
H82A C82 H82B 108.0
O14 C83 C84 109.8(16)
O14 C83 H83A 109.7
C84 C83 H83A 109.7
O14 C83 H83B 109.7
C84 C83 H83B 109.7
H83A C83 H83B 108.2
O15 C84 C83 107.4(14)
O15 C84 H84A 110.2
C83 C84 H84A 110.2
O15 C84 H84B 110.2
C83 C84 H84B 110.2
H84A C84 H84B 108.5
O15 C85 C86 109.9(10)
O15 C85 H85A 109.7
C86 C85 H85A 109.7
O15 C85 H85B 109.7
C86 C85 H85B 109.7
H85A C85 H85B 108.2
C85 C86 O10 107.9(11)
C85 C86 H86A 110.1
O10 C86 H86A 110.1
C85 C86 H86B 110.1
O10 C86 H86B 110.1
H86A C86 H86B 108.4
C75B O10B C86B 111.3(11)
C75B O10B K2 111.3(8)
C86B O10B K2 101.9(9)
C76B O11B C77B 113.7(9)
C76B O11B K2 111.9(8)
C77B O11B K2 112.1(8)
C79B O12B C78B 134.0(10)
C79B O12B K2 111.5(9)
C78B O12B K2 114.2(8)
C81B O13B C80B 114.7(11)
C81B O13B K2 119.8(9)
C80B O13B K2 117.3(7)
C83B O14B C82B 111.0(13)
C83B O14B K2 115.2(10)
C82B O14B K2 113.5(9)
C84B O15B C85B 116.6(11)
C84B O15B K2 117.0(8)
C85B O15B K2 113.9(7)
O10B C75B C76B 105.9(12)
O10B C75B H75C 110.6
C76B C75B H75C 110.6
O10B C75B H75D 110.6
C76B C75B H75D 110.6
H75C C75B H75D 108.7
O11B C76B C75B 109.7(11)
O11B C76B H76C 109.7
C75B C76B H76C 109.7
O11B C76B H76D 109.7
C75B C76B H76D 109.7
H76C C76B H76D 108.2
O11B C77B C78B 109.6(12)
O11B C77B H77C 109.7
C78B C77B H77C 109.7
O11B C77B H77D 109.7
C78B C77B H77D 109.7
H77C C77B H77D 108.2
O12B C78B C77B 106.5(13)
O12B C78B H78C 110.4
C77B C78B H78C 110.4
O12B C78B H78D 110.4
C77B C78B H78D 110.4
H78C C78B H78D 108.6
C80B C79B O12B 125.5(15)
C80B C79B H79A 105.9
O12B C79B H79A 105.9
C80B C79B H79B 105.9
O12B C79B H79B 105.9
H79A C79B H79B 106.3
C79B C80B O13B 108.5(12)
C79B C80B H80C 110.0
O13B C80B H80C 110.0
C79B C80B H80D 110.0
O13B C80B H80D 110.0
H80C C80B H80D 108.4
C82B C81B O13B 109.5(16)
C82B C81B H81C 109.8
O13B C81B H81C 109.8
C82B C81B H81D 109.8
O13B C81B H81D 109.8
H81C C81B H81D 108.2
C81B C82B O14B 109.2(17)
C81B C82B H82C 109.8
O14B C82B H82C 109.8
C81B C82B H82D 109.8
O14B C82B H82D 109.8
H82C C82B H82D 108.3
O14B C83B C84B 109.2(16)
O14B C83B H83C 109.8
C84B C83B H83C 109.8
O14B C83B H83D 109.8
C84B C83B H83D 109.8
H83C C83B H83D 108.3
O15B C84B C83B 109.3(15)
O15B C84B H84C 109.8
C83B C84B H84C 109.8
O15B C84B H84D 109.8
C83B C84B H84D 109.8
H84C C84B H84D 108.3
O15B C85B C86B 111.0(12)
O15B C85B H85C 109.4
C86B C85B H85C 109.4
O15B C85B H85D 109.4
C86B C85B H85D 109.4
H85C C85B H85D 108.0
C85B C86B O10B 108.0(12)
C85B C86B H86C 110.1
O10B C86B H86C 110.1
C85B C86B H86D 110.1
O10B C86B H86D 110.1
H86C C86B H86D 108.4
C87 O16 C90 104.0(11)
C87 O16 K2 128.9(13)
C90 O16 K2 110.9(10)
O16 C87 C88 107.5(14)
O16 C87 H87A 110.2
C88 C87 H87A 110.2
O16 C87 H87B 110.2
C88 C87 H87B 110.2
H87A C87 H87B 108.5
C87 C88 C89 105.4(15)
C87 C88 H88A 110.7
C89 C88 H88A 110.7
C87 C88 H88B 110.7
C89 C88 H88B 110.7
H88A C88 H88B 108.8
C88 C89 C90 105.4(16)
C88 C89 H89A 110.7
C90 C89 H89A 110.7
C88 C89 H89B 110.7
C90 C89 H89B 110.7
H89A C89 H89B 108.8
O16 C90 C89 103.7(14)
O16 C90 H90A 111.0
C89 C90 H90A 111.0
O16 C90 H90B 111.0
C89 C90 H90B 111.0
H90A C90 H90B 109.0
C87B O16B C90B 104.7(11)
C87B O16B K2 109.5(10)
C90B O16B K2 126.0(13)
O16B C87B C88B 107.0(14)
O16B C87B K2 47.8(7)
C88B C87B K2 110.2(13)
O16B C87B H87C 110.3
C88B C87B H87C 110.3
K2 C87B H87C 64.7
O16B C87B H87D 110.3
C88B C87B H87D 110.3
K2 C87B H87D 138.4
H87C C87B H87D 108.6
C87B C88B C89B 102.6(16)
C87B C88B H88C 111.3
C89B C88B H88C 111.3
C87B C88B H88D 111.3
C89B C88B H88D 111.3
H88C C88B H88D 109.2
C88B C89B C90B 107.1(15)
C88B C89B H89C 110.3
C90B C89B H89C 110.3
C88B C89B H89D 110.3
C90B C89B H89D 110.3
H89C C89B H89D 108.6
O16B C90B C89B 106.0(14)
O16B C90B H90C 110.5
C89B C90B H90C 110.5
O16B C90B H90D 110.5
C89B C90B H90D 110.5
H90C C90B H90D 108.7

loop_
_geom_bond_atom_site_label_1
_geom_bond_atom_site_label_2
_geom_bond_distance
Ni1 O1 1.839(5)
Ni1 N3 1.853(5)
Ni1 N1 1.863(4)
Ni1 N2 1.866(4)
K1 O2 2.718(4)
K1 O8B 2.744(10)
K1 O8 2.747(9)
K1 O4 2.767(4)
K1 O6 2.771(4)
K1 N3 2.826(5)
K1 O1 2.832(5)
K1 O3 2.865(4)
K1 O7 2.867(4)
K1 O5 2.896(4)
K1 C42B 3.53(2)
K1 C32 3.534(6)
N1 C1 1.310(7)
N1 C6 1.447(7)
N2 C3 1.317(7)
N2 C12 1.447(7)
N3 O1 1.270(6)
F1 C4 1.333(7)
F2 C4 1.344(7)
F3 C4 1.356(7)
F4 C5 1.348(7)
F5 C5 1.344(7)
F6 C5 1.338(7)
C1 C2 1.403(7)
C1 C4 1.522(8)
C2 C3 1.407(7)
C2 H2A 0.9500
C3 C5 1.520(8)
C6 C11 1.398(8)
C6 C7 1.415(8)
C7 C8 1.398(9)
C7 C18 1.515(12)
C7 C18B 1.525(13)
C8 C9 1.361(11)
C8 H8A 0.9500
C9 C10 1.374(10)
C9 H9A 0.9500
C10 C11 1.405(9)
C10 H10A 0.9500
C11 C19 1.526(8)
C12 C17 1.404(8)
C12 C13 1.419(8)
C13 C14 1.392(9)
C13 C20 1.517(10)
C14 C15 1.355(10)
C14 H14A 0.9500
C15 C16 1.385(11)
C15 H15A 0.9500
C16 C17 1.413(9)
C16 H16A 0.9500
C17 C21 1.514(9)
C19 C25 1.527(9)
C19 C24 1.530(9)
C19 H19A 1.0000
C20 C26 1.527(12)
C20 C27 1.545(11)
C20 H20A 1.0000
C21 C29 1.530(9)
C21 C28 1.537(8)
C21 H21A 1.0000
C18 C22 1.523(15)
C18 C23 1.566(14)
C18 H18A 1.0000
C22 H22A 0.9800
C22 H22B 0.9800
C22 H22C 0.9800
C23 H23A 0.9800
C23 H23B 0.9800
C23 H23C 0.9800
C18B C22B 1.528(16)
C18B C23B 1.571(15)
C18B H18B 1.0000
C22B H22D 0.9800
C22B H22E 0.9800
C22B H22F 0.9800
C23B H23D 0.9800
C23B H23E 0.9800
C23B H23F 0.9800
C24 H24A 0.9800
C24 H24B 0.9800
C24 H24C 0.9800
C25 H25A 0.9800
C25 H25B 0.9800
C25 H25C 0.9800
C26 H26A 0.9800
C26 H26B 0.9800
C26 H26C 0.9800
C27 H27A 0.9800
C27 H27B 0.9800
C27 H27C 0.9800
C28 H28A 0.9800
C28 H28B 0.9800
C28 H28C 0.9800
C29 H29A 0.9800
C29 H29B 0.9800
C29 H29C 0.9800
O2 C30 1.413(7)
O2 C41 1.415(8)
O3 C31 1.413(8)
O3 C32 1.427(8)
O4 C33 1.392(8)
O4 C34 1.417(8)
O5 C36 1.412(8)
O5 C35 1.412(8)
O6 C38 1.394(8)
O6 C37 1.420(8)
O7 C40 1.398(8)
O7 C39 1.429(8)
C30 C31 1.507(10)
C30 H30A 0.9900
C30 H30B 0.9900
C31 H31A 0.9900
C31 H31B 0.9900
C32 C33 1.462(11)
C32 H32A 0.9900
C32 H32B 0.9900
C33 H33A 0.9900
C33 H33B 0.9900
C34 C35 1.463(10)
C34 H34A 0.9900
C34 H34B 0.9900
C35 H35A 0.9900
C35 H35B 0.9900
C36 C37 1.449(10)
C36 H36A 0.9900
C36 H36B 0.9900
C37 H37A 0.9900
C37 H37B 0.9900
C38 C39 1.475(10)
C38 H38A 0.9900
C38 H38B 0.9900
C39 H39A 0.9900
C39 H39B 0.9900
C40 C41 1.485(9)
C40 H40A 0.9900
C40 H40B 0.9900
C41 H41A 0.9900
C41 H41B 0.9900
O8 C42 1.383(14)
O8 C45 1.463(15)
C42 C43 1.440(19)
C42 H42A 0.9900
C42 H42B 0.9900
C43 C44 1.528(18)
C43 H43A 0.9900
C43 H43B 0.9900
C44 C45 1.463(19)
C44 H44A 0.9900
C44 H44B 0.9900
C45 H45A 0.9900
C45 H45B 0.9900
O8B C42B 1.362(15)
O8B C45B 1.450(15)
C42B C43B 1.431(19)
C42B H42C 0.9900
C42B H42D 0.9900
C43B C44B 1.527(19)
C43B H43C 0.9900
C43B H43D 0.9900
C44B C45B 1.45(2)
C44B H44C 0.9900
C44B H44D 0.9900
C45B H45C 0.9900
C45B H45D 0.9900
Ni2 N6 1.866(5)
Ni2 O9 1.868(5)
Ni2 N4 1.874(4)
Ni2 N5 1.880(4)
K2 O15B 2.743(7)
K2 O13 2.755(7)
K2 O16 2.768(10)
K2 O16B 2.773(10)
K2 O12 2.785(7)
K2 O10B 2.786(7)
K2 O11 2.808(7)
K2 O11B 2.809(7)
K2 O15 2.820(6)
K2 O13B 2.820(6)
K2 O12B 2.847(7)
K2 O9 2.861(5)
N4 C46 1.331(7)
N4 C51 1.445(6)
N5 C48 1.325(7)
N5 C57 1.441(6)
N6 O9 1.284(6)
F7 C49 1.342(6)
F8 C49 1.339(7)
F9 C49 1.341(7)
F10 C50 1.332(7)
F11 C50 1.343(7)
F12 C50 1.341(6)
C46 C47 1.405(7)
C46 C49 1.515(7)
C47 C48 1.399(7)
C47 H47A 0.9500
C48 C50 1.518(7)
C51 C52 1.399(7)
C51 C56 1.402(8)
C52 C53 1.390(8)
C52 C63 1.524(8)
C53 C54 1.372(9)
C53 H53A 0.9500
C54 C55 1.382(9)
C54 H54A 0.9500
C55 C56 1.396(8)
C55 H55A 0.9500
C56 C64 1.516(9)
C57 C62 1.397(8)
C57 C58 1.419(7)
C58 C59 1.391(8)
C58 C65 1.518(8)
C59 C60 1.371(9)
C59 H59A 0.9500
C60 C61 1.379(9)
C60 H60A 0.9500
C61 C62 1.396(8)
C61 H61A 0.9500
C62 C66 1.521(9)
C63 C67 1.521(8)
C63 C68 1.538(8)
C63 H63A 1.0000
C64 C69 1.496(13)
C64 C70 1.554(10)
C64 H64A 1.0000
C65 C71 1.517(8)
C65 C72 1.527(8)
C65 H65A 1.0000
C66 C74 1.537(12)
C66 C73 1.548(10)
C66 H66A 1.0000
C67 H67A 0.9800
C67 H67B 0.9800
C67 H67C 0.9800
C68 H68A 0.9800
C68 H68B 0.9800
C68 H68C 0.9800
C69 H69A 0.9800
C69 H69B 0.9800
C69 H69C 0.9800
C70 H70A 0.9800
C70 H70B 0.9800
C70 H70C 0.9800
C71 H71A 0.9800
C71 H71B 0.9800
C71 H71C 0.9800
C72 H72A 0.9800
C72 H72B 0.9800
C72 H72C 0.9800
C73 H73A 0.9800
C73 H73B 0.9800
C73 H73C 0.9800
C74 H74A 0.9800
C74 H74B 0.9800
C74 H74C 0.9800
O10 C75 1.418(15)
O10 C86 1.466(17)
O11 C76 1.408(15)
O11 C77 1.416(15)
O12 C79 1.382(18)
O12 C78 1.428(17)
O13 C81 1.386(17)
O13 C80 1.605(15)
O14 C83 1.387(17)
O14 C82 1.442(18)
O15 C84 1.413(18)
O15 C85 1.432(14)
C75 C76 1.53(2)
C75 H75A 0.9900
C75 H75B 0.9900
C76 H76A 0.9900
C76 H76B 0.9900
C77 C78 1.47(2)
C77 H77A 0.9900
C77 H77B 0.9900
C78 H78A 0.9900
C78 H78B 0.9900
C79 C80 1.286(19)
C79 H79C 0.9900
C79 H79D 0.9900
C80 H80A 0.9900
C80 H80B 0.9900
C81 C82 1.43(3)
C81 H81A 0.9900
C81 H81B 0.9900
C82 H82A 0.9900
C82 H82B 0.9900
C83 C84 1.52(3)
C83 H83A 0.9900
C83 H83B 0.9900
C84 H84A 0.9900
C84 H84B 0.9900
C85 C86 1.460(18)
C85 H85A 0.9900
C85 H85B 0.9900
C86 H86A 0.9900
C86 H86B 0.9900
O10B C75B 1.409(16)
O10B C86B 1.460(18)
O11B C76B 1.411(15)
O11B C77B 1.421(16)
O12B C79B 1.353(18)
O12B C78B 1.413(16)
O13B C81B 1.431(19)
O13B C80B 1.563(14)
O14B C83B 1.388(17)
O14B C82B 1.443(17)
O15B C84B 1.403(16)
O15B C85B 1.409(15)
C75B C76B 1.54(2)
C75B H75C 0.9900
C75B H75D 0.9900
C76B H76C 0.9900
C76B H76D 0.9900
C77B C78B 1.48(2)
C77B H77C 0.9900
C77B H77D 0.9900
C78B H78C 0.9900
C78B H78D 0.9900
C79B C80B 1.309(19)
C79B H79A 0.9900
C79B H79B 0.9900
C80B H80C 0.9900
C80B H80D 0.9900
C81B C82B 1.42(3)
C81B H81C 0.9900
C81B H81D 0.9900
C82B H82C 0.9900
C82B H82D 0.9900
C83B C84B 1.52(3)
C83B H83C 0.9900
C83B H83D 0.9900
C84B H84C 0.9900
C84B H84D 0.9900
C85B C86B 1.450(19)
C85B H85C 0.9900
C85B H85D 0.9900
C86B H86C 0.9900
C86B H86D 0.9900
O16 C87 1.45(2)
O16 C90 1.45(2)
C87 C88 1.47(2)
C87 H87A 0.9900
C87 H87B 0.9900
C88 C89 1.478(17)
C88 H88A 0.9900
C88 H88B 0.9900
C89 C90 1.49(2)
C89 H89A 0.9900
C89 H89B 0.9900
C90 H90A 0.9900
C90 H90B 0.9900
O16B C87B 1.44(2)
O16B C90B 1.45(2)
C87B C88B 1.46(2)
C87B H87C 0.9900
C87B H87D 0.9900
C88B C89B 1.481(17)
C88B H88C 0.9900
C88B H88D 0.9900
C89B C90B 1.50(2)
C89B H89C 0.9900
C89B H89D 0.9900
C90B H90C 0.9900
C90B H90D 0.9900
